data_1550991
loop_
_publ_author_name
'Kubota, Koji'
'Takahashi, Rina'
'Ito, Hajime'

_publ_section_title
;
 Mechanochemistry allows carrying out sensitive organometallic reactions
 in air: Glove-box-and-Schlenk-line-free synthesis of oxidative addition
 complexes from aryl halides and palladium(0)
;
_journal_name_full 'Chemical Science'
_journal_paper_doi 10.1039/C9SC01711A
_journal_year 2019
_chemical_formula_moiety 'C136 H178 Br4 O8 P4 Pd4, 5(C H2 Cl2)'
_chemical_formula_sum 'C141 H188 Br4 Cl10 O8 P4 Pd4'
_chemical_formula_weight 3234.52
_space_group_crystal_system triclinic
_space_group_IT_number 2
_space_group_name_Hall '-P 1'
_space_group_name_H-M_alt 'P -1'
_symmetry_space_group_name_Hall '-P 1'
_symmetry_space_group_name_H-M 'P -1'
_atom_sites_solution_hydrogens geom
_atom_sites_solution_primary dual
_audit_creation_date 2019-02-23
_audit_creation_method
;
Olex2 1.2
(compiled 2018.05.29 svn.r3508 for OlexSys, GUI svn.r5506)
;
_audit_update_record
;
2019-04-05 deposited with the CCDC.    2019-05-06 downloaded from the CCDC.
;
_cell_angle_alpha 95.3210(10)
_cell_angle_beta 96.5900(10)
_cell_angle_gamma 92.1880(10)
_cell_formula_units_Z 2
_cell_length_a 13.8478(2)
_cell_length_b 18.2868(2)
_cell_length_c 28.8141(2)
_cell_measurement_reflns_used 38370
_cell_measurement_temperature 293(2)
_cell_measurement_theta_max 73.3890
_cell_measurement_theta_min 2.4390
_cell_volume 7208.41(14)
_computing_cell_refinement 'CrysAlisPro 1.171.39.43a (Rigaku OD, 2018)'
_computing_data_collection 'CrysAlisPro 1.171.39.43a (Rigaku OD, 2018)'
_computing_data_reduction 'CrysAlisPro 1.171.39.43a (Rigaku OD, 2018)'
_computing_molecular_graphics 'Olex2 (Dolomanov et al., 2009)'
_computing_publication_material 'Olex2 (Dolomanov et al., 2009)'
_computing_structure_refinement 'ShelXL (Sheldrick, 2015)'
_computing_structure_solution 'ShelXT (Sheldrick, 2015)'
_diffrn_ambient_temperature 293(2)
_diffrn_detector 'PLATUS 200K area detector'
_diffrn_detector_area_resol_mean 5.811
_diffrn_detector_type 'HPC area detector'
_diffrn_measured_fraction_theta_full 0.987
_diffrn_measured_fraction_theta_max 0.954
_diffrn_measurement_details
;
List of Runs (angles in degrees, time in seconds):

  # Type    Start    End  Width  t~exp~   \w     \q     \k     \f   Frames
#--------------------------------------------------------------------------
  1  \w    -16.00  12.00   0.50   17.86    --    5.00  29.00 -90.00   56
  2  \w    -74.00 -18.00   0.50   17.86    --    5.00  60.00-180.00  112
  3  \w     37.00  92.00   0.50   17.86    --    5.00  29.00 -90.00  110
  4  \w    -77.00 -25.00   0.50   17.86    --    5.00  29.00 -90.00  104
  5  \w     14.00  86.00   0.50   17.86    --    5.00  60.00-180.00  144
  6  \w   -180.00-136.00   0.50   17.86    --  -96.30  60.00   0.00   88
  7  \w    -53.00  -7.00   0.50   17.86    --  -96.30  60.00-120.00   92
  8  \w   -186.00 -76.00   0.50   17.86    --  -96.30  43.00  60.00  220
  9  \w    -94.00 -11.00   0.50   17.86    --  -96.30  60.00 150.00  166
 10  \w   -186.00-101.00   0.50   17.86    --  -96.30  60.00-120.00  170
 11  \w   -172.00-106.00   0.50   17.86    --  -96.30  60.00 150.00  132
 12  \w   -186.00 -76.00   0.50   17.86    --  -96.30  60.00  60.00  220
 13  \w   -186.00  -7.00   0.50   17.86    --  -96.30  14.00 -90.00  358
 14  \w   -182.00 -55.00   0.50   17.86    --  -96.30  43.00-120.00  254
 15  \w    -47.00 -14.00   0.50   17.86    --  -96.30  43.00-120.00   66
 16  \w    -95.00 -46.00   0.50   17.86    --  -96.30  60.00   0.00   98
 17  \w    -68.00  -7.00   0.50   17.86    --  -96.30  60.00  60.00  122
 18  \w    -34.00  -7.00   0.50   17.86    --  -96.30  43.00  60.00   54
;
_diffrn_measurement_device 'four-circle diffractometer'
_diffrn_measurement_device_type 'Rigaku XtaLAB P200'
_diffrn_measurement_method '\w scans'
_diffrn_orient_matrix_type 'CrysAlisPro convention (1999,Acta A55,543-557)'
_diffrn_orient_matrix_UB_11 0.0286807000
_diffrn_orient_matrix_UB_12 0.0206914000
_diffrn_orient_matrix_UB_13 0.0529772000
_diffrn_orient_matrix_UB_21 -0.0227059000
_diffrn_orient_matrix_UB_22 -0.0800757000
_diffrn_orient_matrix_UB_23 0.0093570000
_diffrn_orient_matrix_UB_31 0.1059910000
_diffrn_orient_matrix_UB_32 -0.0183297000
_diffrn_orient_matrix_UB_33 -0.0055287000
_diffrn_radiation_monochromator 'multi-layer mirror optics'
_diffrn_radiation_probe x-ray
_diffrn_radiation_type CuK\a
_diffrn_radiation_wavelength 1.54184
_diffrn_reflns_av_R_equivalents 0.0455
_diffrn_reflns_av_unetI/netI 0.0465
_diffrn_reflns_Laue_measured_fraction_full 0.987
_diffrn_reflns_Laue_measured_fraction_max 0.954
_diffrn_reflns_limit_h_max 16
_diffrn_reflns_limit_h_min -16
_diffrn_reflns_limit_k_max 22
_diffrn_reflns_limit_k_min -21
_diffrn_reflns_limit_l_max 35
_diffrn_reflns_limit_l_min -35
_diffrn_reflns_number 66930
_diffrn_reflns_point_group_measured_fraction_full 0.987
_diffrn_reflns_point_group_measured_fraction_max 0.954
_diffrn_reflns_theta_full 67.684
_diffrn_reflns_theta_max 73.851
_diffrn_reflns_theta_min 2.430
_diffrn_source 'rotating anode X-ray generator'
_diffrn_source_type micromax007
_exptl_absorpt_coefficient_mu 7.801
_exptl_absorpt_correction_T_max 1.00000
_exptl_absorpt_correction_T_min 0.45598
_exptl_absorpt_correction_type multi-scan
_exptl_absorpt_process_details
;
CrysAlisPro 1.171.39.43a (Rigaku Oxford Diffraction, 2018)
Empirical absorption correction using spherical harmonics,
 implemented in SCALE3 ABSPACK scaling algorithm.
;
_exptl_crystal_colour colourless
_exptl_crystal_colour_primary colourless
_exptl_crystal_density_diffrn 1.490
_exptl_crystal_description plate
_exptl_crystal_F_000 3304
_exptl_crystal_size_max 0.18
_exptl_crystal_size_mid 0.17
_exptl_crystal_size_min 0.02
_refine_diff_density_max 1.710
_refine_diff_density_min -1.672
_refine_diff_density_rms 0.130
_refine_ls_extinction_method none
_refine_ls_goodness_of_fit_ref 1.095
_refine_ls_hydrogen_treatment constr
_refine_ls_matrix_type full
_refine_ls_number_parameters 1619
_refine_ls_number_reflns 27857
_refine_ls_number_restraints 11
_refine_ls_restrained_S_all 1.096
_refine_ls_R_factor_all 0.0594
_refine_ls_R_factor_gt 0.0538
_refine_ls_shift/su_max 0.002
_refine_ls_shift/su_mean 0.000
_refine_ls_structure_factor_coef Fsqd
_refine_ls_weighting_details 'w=1/[\s^2^(Fo^2^)+(0.0887P)^2^+12.5039P] where P=(Fo^2^+2Fc^2^)/3'
_refine_ls_weighting_scheme calc
_refine_ls_wR_factor_gt 0.1505
_refine_ls_wR_factor_ref 0.1539
_reflns_Friedel_coverage 0.000
_reflns_number_gt 24289
_reflns_number_total 27857
_reflns_threshold_expression 'I > 2\s(I)'
_cod_data_source_file c9sc01711a2.cif
_cod_data_source_block kbt-002-2
_cod_database_code 1550991
_shelx_shelxl_version_number 2018/1
_chemical_oxdiff_formula 'Pd P Br C H O'
_shelx_space_group_comment
;
The symmetry employed for this shelxl refinement is uniquely defined
by the following loop, which should always be used as a source of
symmetry information in preference to the above space-group names.
They are only intended as comments.
;
_shelx_estimated_absorpt_t_max 0.860
_shelx_estimated_absorpt_t_min 0.334
_reflns_odcompleteness_completeness 98.80
_reflns_odcompleteness_iscentric 1
_reflns_odcompleteness_theta 66.97
_olex2_refinement_description
;
1. Fixed Uiso
 At 1.2 times of:
  All C(H) groups, All C(H,H) groups, All C(H,H,H,H,H,H) groups
 At 1.5 times of:
  All C(H,H,H) groups
2. Restrained distances
 C1AA-Cl2B
 1.73 with sigma of 0.02
 Cl2A-C1AA
 1.73 with sigma of 0.02
 C1AA-Cl1
 1.73 with sigma of 0.02
 C3-Cl3A
 1.73 with sigma of 0.02
 Cl2-C3
 1.73 with sigma of 0.02
 Cl3B-C3A
 1.73 with sigma of 0.02
 Cl6A-C3A
 1.73 with sigma of 0.02
 Cl2B-Cl1
 2.9 with sigma of 0.04
 Cl2A-Cl1
 2.9 with sigma of 0.04
 Cl3A-Cl2
 2.9 with sigma of 0.04
 Cl3B-Cl6A
 2.9 with sigma of 0.04
3. Others
 Sof(HS)=Sof(C2A)=Sof(H2AB)=Sof(H2AC)=Sof(H2AD)=Sof(C1A)=Sof(H1AB)=Sof(H1AC)=
 Sof(H1AD)=1-FVAR(1)
 Sof(H04)=Sof(C1)=Sof(H1A)=Sof(H1B)=Sof(H1C)=Sof(C2)=Sof(H2A)=Sof(H2B)=
 Sof(H2C)=FVAR(1)
 Fixed Sof: Cl4(0.5) Cl5(0.5) C4(0.5) H4A(0.5) H4B(0.5) Cl0A(0.5) Cl1A(0.5)
 C5(0.5) H5A(0.5) H5B(0.5) H1AE(0.33333) H1AF(0.33333) H1AG(0.33333)
 H1AH(0.33333) H1AI(0.33333) H1AJ(0.33333) Cl2A(0.33333) Cl2B(0.33333)
 Cl9(0.33333) Cl3A(0.5) Cl2(0.5) C3(0.5) H3A(0.5) H3B(0.5) Cl3B(0.5) C3A(0.5)
 H3AB(0.5) H3AC(0.5) Cl6A(0.5)
4.a Free rotating group:
 C04Q(Cl00)
4.b Ternary CH refined with riding coordinates:
 C015(H015), C01C(H01I), C01G(H01M), C01Z(H01Z), C027(H027), C02A(H02G),
 C02F(H02J), C02U(H1AA), C034(H034), C03F(H03U), C03I(H03Y), C03J(H03Z),
 C03Q(H0BA), C03S(H2BA), C044(H044), C04F(H04), C04F(HS)
4.c Secondary CH2 refined with riding coordinates:
 C010(H01A,H01B), C017(H01C,H01D), C018(H01E,H01F), C01A(H01G,H01H), C01D(H01J,
 H01K), C01X(H01S,H01U), C021(H02A,H02B), C026(H02C,H02D), C029(H02E,H02F),
 C02I(H02L,H02M), C02L(H02R,H02S), C02M(H02T,H02U), C02P(H02W,H02X), C02Q(H02Y,
 H), C02V(H2AA,HA), C02Z(H4AA,HB), C030(H03A,H03B), C031(H03C,H03D), C032(H03E,
 H03F), C035(H03G,H03H), C036(H03I,H03J), C039(H03K,H03L), C03A(H03M,H03N),
 C03B(H03O,H03P), C03C(H03Q,H03R), C03H(H03W,H03X), C03K(H03,HC), C03M(H6AA,HD),
  C03N(H7AA,HE), C03O(H8AA,HF), C03T(H3BA,HI), C03U(H4BA,HJ), C03V(H5BA,HK),
 C03W(H6BA,HL), C03Y(H8BA,HM), C042(H04D,H04E), C043(H04F,H04G), C048(H04K,
 H04L), C04A(H04P,H04Q), C04I(H2CA,HX), C04Q(H5CA,H8CA), C4(H4A,H4B), C5(H5A,
 H5B), C0AA(H0AB,H0AC), C1AA(H1AE,H1AF), C1AA(H1AG,H1AH), C1AA(H1AI,H1AJ),
 C3(H3A,H3B), C3A(H3AB,H3AC)
4.d Aromatic/amide H refined with riding coordinates:
 C012(H012), C01E(H01L), C01I(H01N), C01M(H01O), C01O(H01P), C01Q(H01Q),
 C01R(H01R), C01T(H01T), C01V(H01V), C01W(H01W), C01Y(H01Y), C020(H020),
 C023(H023), C025(H025), C02C(H02H), C02D(H02I), C02H(H02K), C02J(H02N),
 C02O(H02V), C02R(H02Z), C02S(H02), C02T(H0AA), C02X(H3AA), C033(H033),
 C037(H037), C038(H038), C03D(H03S), C03E(H03T), C03G(H03V), C03L(H5AA),
 C03P(H9AA), C03X(H7BA), C046(H046), C047(H047)
4.e Idealised Me refined as rotating group:
 C02K(H02O,H02P,H02Q), C03R(H1BA,HG,HH), C03Z(H9BA,HN,HO), C040(H04A,H04B,
 H04C), C045(H04H,H04I,H04J), C049(H04M,H04N,H04O), C04B(H04R,H04S,H04T),
 C04C(H04U,H04V,H04W), C04D(H04X,H04Y,HP), C04E(H04Z,HQ,HR), C04G(H0CA,HT,HU),
 C04H(H1CA,HV,HW), C04J(H3CA,HY,HZ), C04K(H4CA,H6CA,H7CA), C1(H1A,H1B,H1C),
 C2(H2A,H2B,H2C), C2A(H2AB,H2AC,H2AD), C1A(H1AB,H1AC,H1AD)
;
_olex2_submission_special_instructions 'No special instructions were received'
_oxdiff_exptl_absorpt_empirical_details
;
Empirical correction (ABSPACK) includes:
- Absorption correction using spherical harmonics
- Frame scaling
;
_oxdiff_exptl_absorpt_empirical_full_max 4.448
_oxdiff_exptl_absorpt_empirical_full_min 0.307

loop_
_space_group_symop_operation_xyz
'x, y, z'
'-x, -y, -z'

loop_
_atom_site_label
_atom_site_type_symbol
_atom_site_fract_x
_atom_site_fract_y
_atom_site_fract_z
_atom_site_U_iso_or_equiv
_atom_site_adp_type
_atom_site_occupancy
_atom_site_site_symmetry_order
_atom_site_calc_flag
_atom_site_refinement_flags_posn
_atom_site_refinement_flags_occupancy
_atom_site_disorder_assembly
_atom_site_disorder_group
Pd01 Pd 0.28424(2) 0.57007(2) 0.82535(2) 0.02215(8) Uani 1 1 d . . . .
Pd02 Pd -0.05560(2) 0.13351(2) 0.65437(2) 0.02195(8) Uani 1 1 d . . . .
Pd03 Pd -0.01381(2) 0.20206(2) 0.85562(2) 0.02067(8) Uani 1 1 d . . . .
Pd04 Pd 0.25662(2) 0.48423(2) 0.62630(2) 0.02318(8) Uani 1 1 d . . . .
Br05 Br 0.11874(3) 0.61566(3) 0.81168(2) 0.03372(11) Uani 1 1 d . . . .
Br06 Br 0.15095(4) 0.15315(3) 0.85578(2) 0.03518(12) Uani 1 1 d . . . .
Br07 Br -0.17627(4) 0.22436(3) 0.63128(2) 0.03737(12) Uani 1 1 d . . . .
Br08 Br 0.37906(4) 0.38888(3) 0.62735(2) 0.04638(14) Uani 1 1 d . . . .
P09 P 0.14632(8) 0.57327(5) 0.62603(3) 0.0221(2) Uani 1 1 d . . . .
P0A P 0.05584(8) 0.05044(5) 0.67632(3) 0.0223(2) Uani 1 1 d . . . .
P0B P -0.16015(7) 0.25351(6) 0.84902(4) 0.0225(2) Uani 1 1 d . . . .
P0C P 0.43104(7) 0.51961(6) 0.83191(4) 0.0250(2) Uani 1 1 d . . . .
Cl0E Cl 0.49879(15) 0.09871(13) 0.85187(10) 0.0912(6) Uani 1 1 d . . . .
O00I O -0.1168(2) 0.05527(16) 0.59345(10) 0.0289(6) Uani 1 1 d . . . .
O00J O -0.0017(2) 0.25431(16) 0.97130(11) 0.0290(6) Uani 1 1 d . . . .
O00L O 0.2976(2) 0.51720(16) 0.55914(10) 0.0282(6) Uani 1 1 d . . . .
O00M O -0.1651(2) 0.04979(17) 0.88467(11) 0.0313(7) Uani 1 1 d . . . .
O00O O 0.4351(3) 0.73925(18) 0.83165(12) 0.0382(8) Uani 1 1 d . . . .
O00Q O 0.3485(2) 0.77505(18) 0.58006(13) 0.0389(8) Uani 1 1 d . . . .
O00R O 0.3257(2) 0.60164(19) 0.94422(12) 0.0363(7) Uani 1 1 d . . . .
C00S C 0.1461(3) 0.3799(2) 0.73840(14) 0.0217(8) Uani 1 1 d . . . .
C00U C 0.0881(3) 0.3153(2) 0.74341(14) 0.0202(8) Uani 1 1 d . . . .
O00V O -0.1764(3) -0.1523(2) 0.67074(17) 0.0569(11) Uani 1 1 d . . . .
C00W C 0.0685(3) 0.2994(2) 0.78921(14) 0.0199(8) Uani 1 1 d . . . .
C00X C 0.0512(3) 0.2669(2) 0.70333(14) 0.0220(8) Uani 1 1 d . . . .
C00Y C 0.1802(3) 0.4301(2) 0.77828(14) 0.0197(8) Uani 1 1 d . . . .
C00Z C 0.1690(3) 0.3944(2) 0.69290(14) 0.0208(8) Uani 1 1 d . . . .
C010 C 0.2752(3) 0.6824(2) 0.67842(16) 0.0291(9) Uani 1 1 d . . . .
H01A H 0.322017 0.644300 0.679166 0.035 Uiso 1 1 calc R . . .
H01B H 0.282685 0.709143 0.651393 0.035 Uiso 1 1 calc R . . .
C012 C 0.0460(3) 0.6241(2) 0.54561(15) 0.0280(9) Uani 1 1 d . . . .
H012 H -0.008045 0.603018 0.556609 0.034 Uiso 1 1 calc R . . .
C013 C 0.2242(3) 0.4600(2) 0.68832(15) 0.0237(8) Uani 1 1 d . . . .
C014 C 0.0097(3) 0.2367(2) 0.79348(14) 0.0234(8) Uani 1 1 d . . . .
C015 C 0.1720(3) 0.6475(2) 0.67401(14) 0.0244(8) Uani 1 1 d . . . .
H015 H 0.166544 0.624849 0.703194 0.029 Uiso 1 1 calc R . . .
C016 C -0.1851(3) 0.0134(3) 0.61261(17) 0.0345(10) Uani 1 1 d . . . .
C017 C -0.1012(4) 0.4678(2) 0.90976(16) 0.0332(10) Uani 1 1 d . . . .
H01C H -0.165768 0.482441 0.915372 0.040 Uiso 1 1 calc R . . .
H01D H -0.056717 0.484583 0.937526 0.040 Uiso 1 1 calc R . . .
C018 C -0.2530(3) 0.1373(2) 0.78924(16) 0.0294(9) Uani 1 1 d . . . .
H01E H -0.191024 0.115134 0.795878 0.035 Uiso 1 1 calc R . . .
H01F H -0.295226 0.122933 0.811811 0.035 Uiso 1 1 calc R . . .
C019 C 0.0389(3) -0.0383(2) 0.63901(14) 0.0268(9) Uani 1 1 d . . . .
C01A C -0.0163(3) 0.4741(2) 0.59950(16) 0.0298(9) Uani 1 1 d . . . .
H01G H -0.006944 0.481494 0.567387 0.036 Uiso 1 1 calc R . . .
H01H H 0.021923 0.433314 0.608711 0.036 Uiso 1 1 calc R . . .
C01B C 0.3610(3) 0.7273(2) 0.85717(17) 0.0325(10) Uani 1 1 d . . . .
C01C C 0.4885(3) 0.5148(2) 0.77742(16) 0.0293(9) Uani 1 1 d . . . .
H01I H 0.442146 0.486413 0.753573 0.035 Uiso 1 1 calc R . . .
C01D C -0.1372(3) 0.3926(2) 0.81389(15) 0.0282(9) Uani 1 1 d . . . .
H01J H -0.183276 0.376578 0.786546 0.034 Uiso 1 1 calc R . . .
H01K H -0.073137 0.378312 0.807109 0.034 Uiso 1 1 calc R . . .
C01E C 0.1222(3) -0.0738(2) 0.62614(15) 0.0291(9) Uani 1 1 d . . . .
H01L H 0.183318 -0.051437 0.636449 0.035 Uiso 1 1 calc R . . .
C01F C 0.2384(3) 0.4925(2) 0.77251(14) 0.0219(8) Uani 1 1 d . . . .
C01G C -0.2375(3) 0.2217(2) 0.79389(14) 0.0262(9) Uani 1 1 d . . . .
H01M H -0.200004 0.233264 0.768444 0.031 Uiso 1 1 calc R . . .
C01H C -0.0042(3) 0.2030(2) 0.70935(14) 0.0222(8) Uani 1 1 d . . . .
C01I C 0.2591(3) 0.5063(2) 0.72807(14) 0.0226(8) Uani 1 1 d . . . .
H01N H 0.297648 0.547900 0.724821 0.027 Uiso 1 1 calc R . . .
C01J C -0.0524(3) -0.0750(2) 0.62316(15) 0.0281(9) Uani 1 1 d . . . .
C01K C 0.3638(3) 0.5779(2) 0.57195(15) 0.0273(9) Uani 1 1 d . . . .
C01L C 0.0060(3) 0.1831(2) 0.95400(15) 0.0270(9) Uani 1 1 d . . . .
C01M C -0.0555(4) -0.1420(3) 0.59531(17) 0.0344(10) Uani 1 1 d . . . .
H01O H -0.115836 -0.165363 0.584644 0.041 Uiso 1 1 calc R . . .
C01N C -0.1746(3) 0.1845(2) 0.92998(14) 0.0251(8) Uani 1 1 d . . . .
C01O C 0.4605(3) 0.5671(3) 0.58528(17) 0.0339(10) Uani 1 1 d . . . .
H01P H 0.483548 0.520070 0.586079 0.041 Uiso 1 1 calc R . . .
C01P C -0.0782(3) 0.1520(2) 0.92547(14) 0.0235(8) Uani 1 1 d . . . .
C01Q C 0.1576(3) 0.4124(2) 0.82344(14) 0.0226(8) Uani 1 1 d . . . .
H01Q H 0.177813 0.445171 0.849723 0.027 Uiso 1 1 calc R . . .
C01R C 0.0764(3) 0.2835(2) 0.65842(14) 0.0238(8) Uani 1 1 d . . . .
H01R H 0.052414 0.252443 0.631849 0.029 Uiso 1 1 calc R . . .
C01S C 0.4739(3) 0.6428(3) 0.89587(16) 0.0321(10) Uani 1 1 d . . . .
C01T C -0.0003(4) 0.0340(2) 0.92069(16) 0.0321(10) Uani 1 1 d . . . .
H01T H -0.001578 -0.015688 0.910232 0.038 Uiso 1 1 calc R . . .
C01U C -0.2227(3) 0.2286(2) 0.89816(14) 0.0253(8) Uani 1 1 d . . . .
C01V C 0.0856(3) 0.1414(3) 0.96469(16) 0.0316(10) Uani 1 1 d . . . .
H01V H 0.141268 0.162523 0.982907 0.038 Uiso 1 1 calc R . . .
C01W C -0.3113(4) 0.1920(3) 0.97581(17) 0.0391(11) Uani 1 1 d . . . .
H01W H -0.340280 0.179825 1.001802 0.047 Uiso 1 1 calc R . . .
C01X C -0.1019(3) 0.3847(2) 0.90194(15) 0.0293(9) Uani 1 1 d . . . .
H01S H -0.126964 0.363803 0.928157 0.035 Uiso 1 1 calc R . . .
H01U H -0.035766 0.369617 0.900805 0.035 Uiso 1 1 calc R . . .
C01Y C -0.3142(3) 0.2533(3) 0.90585(17) 0.0332(10) Uani 1 1 d . . . .
H01Y H -0.346040 0.282696 0.884926 0.040 Uiso 1 1 calc R . . .
C01Z C -0.1649(3) 0.3547(2) 0.85596(14) 0.0263(9) Uani 1 1 d . . . .
H01Z H -0.232361 0.366015 0.859684 0.032 Uiso 1 1 calc R . . .
C020 C -0.3584(4) 0.2345(3) 0.94441(17) 0.0371(11) Uani 1 1 d . . . .
H020 H -0.419803 0.250718 0.948876 0.044 Uiso 1 1 calc R . . .
C021 C -0.1063(3) 0.5131(3) 0.68504(16) 0.0332(10) Uani 1 1 d . . . .
H02A H -0.115701 0.504437 0.716958 0.040 Uiso 1 1 calc R . . .
H02B H -0.144667 0.554190 0.676551 0.040 Uiso 1 1 calc R . . .
C022 C 0.3890(3) 0.7080(3) 0.58323(17) 0.0333(10) Uani 1 1 d . . . .
C023 C 0.1077(3) 0.3493(2) 0.82868(14) 0.0208(8) Uani 1 1 d . . . .
H023 H 0.098675 0.338004 0.858741 0.025 Uiso 1 1 calc R . . .
C024 C 0.3730(3) 0.6667(2) 0.88448(16) 0.0289(9) Uani 1 1 d . . . .
C025 C -0.0255(3) 0.1897(2) 0.75373(14) 0.0236(8) Uani 1 1 d . . . .
H025 H -0.064383 0.148389 0.757099 0.028 Uiso 1 1 calc R . . .
C026 C 0.2246(3) 0.1421(3) 0.71048(17) 0.0331(10) Uani 1 1 d . . . .
H02C H 0.187679 0.185618 0.706585 0.040 Uiso 1 1 calc R . . .
H02D H 0.218086 0.127149 0.741430 0.040 Uiso 1 1 calc R . . .
C027 C 0.1831(3) 0.0796(2) 0.67271(15) 0.0273(9) Uani 1 1 d . . . .
H027 H 0.222211 0.036918 0.677878 0.033 Uiso 1 1 calc R . . .
C028 C 0.3242(3) 0.6465(2) 0.57125(16) 0.0285(9) Uani 1 1 d . . . .
C029 C 0.4033(4) 0.4296(3) 0.90210(16) 0.0333(10) Uani 1 1 d . . . .
H02E H 0.436751 0.468473 0.923942 0.040 Uiso 1 1 calc R . . .
H02F H 0.334750 0.439645 0.897881 0.040 Uiso 1 1 calc R . . .
C02A C 0.4443(3) 0.4293(2) 0.85461(16) 0.0298(9) Uani 1 1 d . . . .
H02G H 0.514254 0.422378 0.860716 0.036 Uiso 1 1 calc R . . .
C02B C -0.1496(3) -0.0483(3) 0.63209(18) 0.0339(10) Uani 1 1 d . . . .
C02C C 0.1339(3) 0.3430(2) 0.65370(14) 0.0227(8) Uani 1 1 d . . . .
H02H H 0.151067 0.350726 0.624196 0.027 Uiso 1 1 calc R . . .
C02D C 0.0266(4) -0.1749(2) 0.58297(15) 0.0311(10) Uani 1 1 d . . . .
H02I H 0.021940 -0.219535 0.564313 0.037 Uiso 1 1 calc R . . .
C02E C -0.0801(3) 0.0760(2) 0.90941(14) 0.0257(8) Uani 1 1 d . . . .
C02F C -0.1923(4) -0.0281(3) 0.88212(17) 0.0368(11) Uani 1 1 d . . . .
H02J H -0.137729 -0.056849 0.873368 0.044 Uiso 1 1 calc R . . .
C02G C 0.2193(3) 0.6524(2) 0.55308(15) 0.0262(9) Uani 1 1 d . . . .
C02H C 0.0810(4) 0.0683(3) 0.94790(16) 0.0324(10) Uani 1 1 d . . . .
H02K H 0.134626 0.040564 0.955098 0.039 Uiso 1 1 calc R . . .
C02I C 0.4010(3) 0.3646(2) 0.82006(17) 0.0328(10) Uani 1 1 d . . . .
H02L H 0.433151 0.363323 0.791820 0.039 Uiso 1 1 calc R . . .
H02M H 0.332384 0.371219 0.811325 0.039 Uiso 1 1 calc R . . .
C02J C 0.2812(4) 0.7711(3) 0.85893(19) 0.0414(12) Uani 1 1 d . . . .
H02N H 0.273300 0.809748 0.840211 0.050 Uiso 1 1 calc R . . .
C02K C 0.0445(4) 0.3593(3) 1.02315(18) 0.0404(12) Uani 1 1 d . . . .
H02O H 0.012258 0.389539 1.001298 0.061 Uiso 1 1 calc GR . . .
H02P H 0.097254 0.387372 1.041998 0.061 Uiso 1 1 calc GR . . .
H02Q H -0.000957 0.342331 1.043056 0.061 Uiso 1 1 calc GR . . .
C02L C -0.3355(3) 0.2564(3) 0.78410(17) 0.0347(10) Uani 1 1 d . . . .
H02R H -0.326537 0.309531 0.787945 0.042 Uiso 1 1 calc R . . .
H02S H -0.378900 0.241822 0.806126 0.042 Uiso 1 1 calc R . . .
C02M C 0.4991(4) 0.5916(3) 0.76068(17) 0.0354(10) Uani 1 1 d . . . .
H02T H 0.437458 0.615112 0.760440 0.043 Uiso 1 1 calc R . . .
H02U H 0.547037 0.621541 0.782275 0.043 Uiso 1 1 calc R . . .
C02N C 0.3032(3) 0.6547(2) 0.91540(16) 0.0327(10) Uani 1 1 d . . . .
C02O C 0.0329(4) 0.6587(2) 0.50447(15) 0.0294(9) Uani 1 1 d . . . .
H02V H -0.028882 0.659117 0.487976 0.035 Uiso 1 1 calc R . . .
C02P C -0.1367(3) 0.4768(2) 0.82361(16) 0.0314(10) Uani 1 1 d . . . .
H02W H -0.114252 0.499310 0.797357 0.038 Uiso 1 1 calc R . . .
H02X H -0.202537 0.491447 0.826457 0.038 Uiso 1 1 calc R . . .
C02Q C 0.0017(3) 0.5329(3) 0.68277(15) 0.0287(9) Uani 1 1 d . . . .
H02Y H 0.040949 0.493777 0.693856 0.034 Uiso 1 1 calc R . . .
H H 0.021309 0.577634 0.702988 0.034 Uiso 1 1 calc R . . .
C02R C -0.2798(4) 0.0349(3) 0.6139(2) 0.0450(13) Uani 1 1 d . . . .
H02Z H -0.300588 0.077308 0.601116 0.054 Uiso 1 1 calc R . . .
C02S C 0.2027(4) 0.6889(3) 0.51223(16) 0.0323(10) Uani 1 1 d . . . .
H02 H 0.255417 0.711634 0.501015 0.039 Uiso 1 1 calc R . . .
C02T C 0.6084(3) 0.5645(3) 0.88864(18) 0.0386(11) Uani 1 1 d . . . .
H0AA H 0.633297 0.521678 0.875801 0.046 Uiso 1 1 calc R . . .
C02U C 0.0189(3) 0.5440(2) 0.63184(14) 0.0242(8) Uani 1 1 d . . . .
H1AA H -0.022250 0.583524 0.621918 0.029 Uiso 1 1 calc R . . .
C02V C 0.2218(4) 0.7959(2) 0.72218(17) 0.0350(10) Uani 1 1 d . . . .
H2AA H 0.232981 0.827470 0.751421 0.042 Uiso 1 1 calc R . . .
HA H 0.231616 0.825554 0.696749 0.042 Uiso 1 1 calc R . . .
C02W C 0.5108(3) 0.5799(2) 0.87507(16) 0.0304(9) Uani 1 1 d . . . .
C02X C 0.1162(4) -0.1404(2) 0.59886(15) 0.0313(10) Uani 1 1 d . . . .
H3AA H 0.172734 -0.161968 0.591175 0.038 Uiso 1 1 calc R . . .
C02Y C 0.1385(3) 0.6199(2) 0.57123(15) 0.0254(8) Uani 1 1 d . . . .
C02Z C -0.0710(4) 0.5042(2) 0.86849(17) 0.0340(10) Uani 1 1 d . . . .
H4AA H -0.004123 0.493584 0.864625 0.041 Uiso 1 1 calc R . . .
HB H -0.074519 0.557043 0.874406 0.041 Uiso 1 1 calc R . . .
C030 C 0.1171(4) 0.7631(3) 0.71546(17) 0.0347(10) Uani 1 1 d . . . .
H03A H 0.104897 0.739083 0.743001 0.042 Uiso 1 1 calc R . . .
H03B H 0.072337 0.802390 0.712353 0.042 Uiso 1 1 calc R . . .
C031 C 0.2946(4) 0.7347(3) 0.72305(17) 0.0345(10) Uani 1 1 d . . . .
H03C H 0.360343 0.756176 0.725817 0.041 Uiso 1 1 calc R . . .
H03D H 0.288735 0.707656 0.750096 0.041 Uiso 1 1 calc R . . .
C032 C 0.1975(3) 0.1013(3) 0.62359(17) 0.0341(10) Uani 1 1 d . . . .
H03E H 0.172963 0.061468 0.600087 0.041 Uiso 1 1 calc R . . .
H03F H 0.161386 0.144404 0.617313 0.041 Uiso 1 1 calc R . . .
C033 C 0.5347(4) 0.6896(3) 0.92901(18) 0.0382(11) Uani 1 1 d . . . .
H033 H 0.509730 0.731241 0.943383 0.046 Uiso 1 1 calc R . . .
C034 C 0.0579(3) 0.0237(2) 0.73630(15) 0.0303(9) Uani 1 1 d . . . .
H034 H 0.066925 0.068845 0.757754 0.036 Uiso 1 1 calc R . . .
C035 C 0.3060(4) 0.1177(3) 0.6208(2) 0.0482(13) Uani 1 1 d . . . .
H03G H 0.341361 0.073637 0.625240 0.058 Uiso 1 1 calc R . . .
H03H H 0.314615 0.132076 0.589853 0.058 Uiso 1 1 calc R . . .
C036 C 0.3315(4) 0.1605(3) 0.7066(2) 0.0431(12) Uani 1 1 d . . . .
H03I H 0.354479 0.202066 0.729011 0.052 Uiso 1 1 calc R . . .
H03J H 0.369481 0.118856 0.714387 0.052 Uiso 1 1 calc R . . .
C037 C -0.2202(3) 0.1673(3) 0.96867(16) 0.0326(10) Uani 1 1 d . . . .
H037 H -0.188695 0.138531 0.990148 0.039 Uiso 1 1 calc R . . .
C038 C 0.5219(3) 0.6292(3) 0.59746(19) 0.0385(11) Uani 1 1 d . . . .
H038 H 0.587845 0.623759 0.606123 0.046 Uiso 1 1 calc R . . .
C039 C 0.1415(4) -0.0259(3) 0.75053(16) 0.0403(12) Uani 1 1 d . . . .
H03K H 0.136075 -0.070373 0.729068 0.048 Uiso 1 1 calc R . . .
H03L H 0.203232 -0.000472 0.748138 0.048 Uiso 1 1 calc R . . .
C03A C 0.4132(4) 0.2915(2) 0.84173(19) 0.0373(11) Uani 1 1 d . . . .
H03M H 0.380694 0.251988 0.820109 0.045 Uiso 1 1 calc R . . .
H03N H 0.481875 0.281824 0.846566 0.045 Uiso 1 1 calc R . . .
C03B C 0.4158(4) 0.3559(3) 0.92257(19) 0.0409(11) Uani 1 1 d . . . .
H03O H 0.484561 0.348799 0.930395 0.049 Uiso 1 1 calc R . . .
H03P H 0.385280 0.356681 0.951267 0.049 Uiso 1 1 calc R . . .
C03C C -0.2986(4) 0.1101(3) 0.73986(19) 0.0404(11) Uani 1 1 d . . . .
H03Q H -0.311231 0.057286 0.737737 0.048 Uiso 1 1 calc R . . .
H03R H -0.253261 0.120247 0.717699 0.048 Uiso 1 1 calc R . . .
C03D C 0.1112(4) 0.6923(2) 0.48821(15) 0.0330(10) Uani 1 1 d . . . .
H03S H 0.102502 0.716985 0.461351 0.040 Uiso 1 1 calc R . . .
C03E C 0.2233(4) 0.6992(3) 0.91711(18) 0.0391(11) Uani 1 1 d . . . .
H03T H 0.176954 0.690399 0.937101 0.047 Uiso 1 1 calc R . . .
C03F C 0.0835(3) 0.2943(2) 0.99672(16) 0.0300(9) Uani 1 1 d . . . .
H03U H 0.116366 0.263359 1.018997 0.036 Uiso 1 1 calc R . . .
C03G C 0.4869(4) 0.6994(3) 0.59699(18) 0.0381(11) Uani 1 1 d . . . .
H03V H 0.528919 0.740501 0.605873 0.046 Uiso 1 1 calc R . . .
C03H C 0.0982(3) 0.7077(2) 0.67221(16) 0.0302(9) Uani 1 1 d . . . .
H03W H 0.102524 0.732900 0.644273 0.036 Uiso 1 1 calc R . . .
H03X H 0.032961 0.685600 0.670355 0.036 Uiso 1 1 calc R . . .
C03I C 0.4109(4) 0.8419(3) 0.5890(2) 0.0505(14) Uani 1 1 d . . . .
H03Y H 0.474974 0.831758 0.579278 0.061 Uiso 1 1 calc R . . .
C03J C 0.2611(4) 0.5840(3) 0.97776(18) 0.0382(11) Uani 1 1 d . . . .
H03Z H 0.237536 0.629419 0.992367 0.046 Uiso 1 1 calc R . . .
C03K C 0.5853(4) 0.4769(3) 0.77640(19) 0.0410(12) Uani 1 1 d . . . .
H03 H 0.635283 0.504845 0.797910 0.049 Uiso 1 1 calc R . . .
HC H 0.578430 0.428140 0.786712 0.049 Uiso 1 1 calc R . . .
C03L C 0.2139(4) 0.7558(3) 0.8893(2) 0.0436(13) Uani 1 1 d . . . .
H5AA H 0.160561 0.785001 0.890736 0.052 Uiso 1 1 calc R . . .
C03M C -0.1243(4) 0.4555(3) 0.60240(18) 0.0378(11) Uani 1 1 d . . . .
H6AA H -0.162887 0.494862 0.591137 0.045 Uiso 1 1 calc R . . .
HD H -0.144795 0.410728 0.582419 0.045 Uiso 1 1 calc R . . .
C03N C 0.3712(4) 0.2926(3) 0.88857(19) 0.0420(12) Uani 1 1 d . . . .
H7AA H 0.301326 0.296895 0.883282 0.050 Uiso 1 1 calc R . . .
HE H 0.383622 0.246713 0.902040 0.050 Uiso 1 1 calc R . . .
C03O C -0.3938(4) 0.1472(3) 0.7268(2) 0.0468(13) Uani 1 1 d . . . .
H8AA H -0.417836 0.131853 0.694264 0.056 Uiso 1 1 calc R . . .
HF H -0.442086 0.131340 0.746103 0.056 Uiso 1 1 calc R . . .
C03P C -0.3421(4) -0.0089(3) 0.6349(2) 0.0527(15) Uani 1 1 d . . . .
H9AA H -0.406475 0.003560 0.635604 0.063 Uiso 1 1 calc R . . .
C03Q C 0.3150(4) 0.4662(3) 0.51877(19) 0.0445(13) Uani 1 1 d . . . .
H0BA H 0.366036 0.433154 0.528422 0.053 Uiso 1 1 calc R . . .
C03R C 0.1529(4) 0.3164(3) 0.96295(17) 0.0371(11) Uani 1 1 d . . . .
H1BA H 0.169113 0.273420 0.944204 0.056 Uiso 1 1 calc GR . . .
HG H 0.211084 0.339549 0.980327 0.056 Uiso 1 1 calc GR . . .
HH H 0.122526 0.350108 0.942895 0.056 Uiso 1 1 calc GR . . .
C03S C 0.4588(4) 0.8137(3) 0.8214(2) 0.0447(13) Uani 1 1 d . . . .
H2BA H 0.401940 0.833323 0.804205 0.054 Uiso 1 1 calc R . . .
C03T C 0.5306(4) 0.5867(3) 0.7116(2) 0.0445(12) Uani 1 1 d . . . .
H3BA H 0.540210 0.635906 0.702384 0.053 Uiso 1 1 calc R . . .
HI H 0.479449 0.561135 0.689523 0.053 Uiso 1 1 calc R . . .
C03U C -0.0400(4) -0.0143(3) 0.74351(17) 0.0419(12) Uani 1 1 d . . . .
H4BA H -0.092225 0.018184 0.736371 0.050 Uiso 1 1 calc R . . .
HJ H -0.051926 -0.058713 0.722080 0.050 Uiso 1 1 calc R . . .
C03V C 0.3470(4) 0.1786(3) 0.6577(2) 0.0511(14) Uani 1 1 d . . . .
H5BA H 0.315733 0.223858 0.651365 0.061 Uiso 1 1 calc R . . .
HK H 0.416101 0.186546 0.655967 0.061 Uiso 1 1 calc R . . .
C03W C -0.3802(4) 0.2306(3) 0.73363(18) 0.0436(12) Uani 1 1 d . . . .
H6BA H -0.442600 0.252183 0.727218 0.052 Uiso 1 1 calc R . . .
HL H -0.337815 0.247034 0.711694 0.052 Uiso 1 1 calc R . . .
C03X C 0.6312(4) 0.6748(3) 0.9407(2) 0.0472(14) Uani 1 1 d . . . .
H7BA H 0.671353 0.707266 0.961936 0.057 Uiso 1 1 calc R . . .
C03Y C 0.6158(4) 0.4708(3) 0.7273(2) 0.0467(13) Uani 1 1 d . . . .
H8BA H 0.568062 0.439826 0.706249 0.056 Uiso 1 1 calc R . . .
HM H 0.677843 0.447819 0.727660 0.056 Uiso 1 1 calc R . . .
C03Z C 0.3444(4) 0.5073(4) 0.47946(19) 0.0506(14) Uani 1 1 d . . . .
H9BA H 0.295692 0.541267 0.471081 0.076 Uiso 1 1 calc GR . . .
HN H 0.350840 0.473135 0.452752 0.076 Uiso 1 1 calc GR . . .
HO H 0.405585 0.533855 0.489407 0.076 Uiso 1 1 calc GR . . .
C040 C 0.1755(4) 0.5352(3) 0.9538(2) 0.0430(12) Uani 1 1 d . . . .
H04A H 0.141881 0.559601 0.929110 0.065 Uiso 1 1 calc GR . . .
H04B H 0.131793 0.525381 0.976334 0.065 Uiso 1 1 calc GR . . .
H04C H 0.198469 0.489743 0.940916 0.065 Uiso 1 1 calc GR . . .
C041 C -0.2149(4) -0.0915(3) 0.6528(2) 0.0440(13) Uani 1 1 d . . . .
C042 C -0.0396(6) -0.0336(3) 0.7930(2) 0.0596(18) Uani 1 1 d . . . .
H04D H -0.101050 -0.058935 0.796110 0.072 Uiso 1 1 calc R . . .
H04E H -0.033840 0.011281 0.814141 0.072 Uiso 1 1 calc R . . .
C043 C -0.1417(4) 0.4455(3) 0.65246(19) 0.0432(12) Uani 1 1 d . . . .
H04F H -0.210693 0.436045 0.653727 0.052 Uiso 1 1 calc R . . .
H04G H -0.107793 0.403332 0.662717 0.052 Uiso 1 1 calc R . . .
C044 C -0.1413(4) 0.0759(3) 0.54579(17) 0.0425(12) Uani 1 1 d . . . .
H044 H -0.194420 0.109864 0.545208 0.051 Uiso 1 1 calc R . . .
C045 C 0.5393(5) 0.8058(3) 0.7903(2) 0.0548(15) Uani 1 1 d . . . .
H04H H 0.596068 0.789037 0.807820 0.082 Uiso 1 1 calc GR . . .
H04I H 0.554642 0.852539 0.779602 0.082 Uiso 1 1 calc GR . . .
H04J H 0.518366 0.770800 0.763818 0.082 Uiso 1 1 calc GR . . .
C046 C 0.6675(4) 0.6121(3) 0.9208(2) 0.0457(13) Uani 1 1 d . . . .
H046 H 0.732080 0.601687 0.928951 0.055 Uiso 1 1 calc R . . .
C047 C -0.3104(4) -0.0707(3) 0.6547(2) 0.0517(15) Uani 1 1 d . . . .
H047 H -0.352902 -0.098706 0.669426 0.062 Uiso 1 1 calc R . . .
C048 C 0.6248(4) 0.5462(4) 0.7093(2) 0.0526(15) Uani 1 1 d . . . .
H04K H 0.639609 0.540458 0.677117 0.063 Uiso 1 1 calc R . . .
H04L H 0.677981 0.575081 0.728100 0.063 Uiso 1 1 calc R . . .
C049 C -0.1723(5) 0.0065(4) 0.5129(2) 0.0635(19) Uani 1 1 d . . . .
H04M H -0.118947 -0.025423 0.512481 0.095 Uiso 1 1 calc GR . . .
H04N H -0.191079 0.019745 0.481793 0.095 Uiso 1 1 calc GR . . .
H04O H -0.226447 -0.018364 0.523807 0.095 Uiso 1 1 calc GR . . .
C04A C 0.0434(7) -0.0822(3) 0.8074(2) 0.073(2) Uani 1 1 d . . . .
H04P H 0.043391 -0.090644 0.840191 0.088 Uiso 1 1 calc R . . .
H04Q H 0.034000 -0.129436 0.788802 0.088 Uiso 1 1 calc R . . .
C04B C -0.2769(4) -0.0405(3) 0.8434(2) 0.0573(17) Uani 1 1 d . . . .
H04R H -0.328061 -0.008972 0.850666 0.086 Uiso 1 1 calc GR . . .
H04S H -0.300763 -0.090917 0.840853 0.086 Uiso 1 1 calc GR . . .
H04T H -0.255496 -0.029639 0.814150 0.086 Uiso 1 1 calc GR . . .
C04C C 0.3641(5) 0.8970(4) 0.5596(3) 0.068(2) Uani 1 1 d . . . .
H04U H 0.351177 0.876041 0.527542 0.102 Uiso 1 1 calc GR . . .
H04V H 0.407018 0.939945 0.561306 0.102 Uiso 1 1 calc GR . . .
H04W H 0.304099 0.910512 0.570929 0.102 Uiso 1 1 calc GR . . .
C04D C 0.4900(5) 0.8629(3) 0.8665(2) 0.0630(18) Uani 1 1 d . . . .
H04X H 0.438994 0.862533 0.886366 0.095 Uiso 1 1 calc GR . . .
H04Y H 0.502885 0.912231 0.859081 0.095 Uiso 1 1 calc GR . . .
HP H 0.547897 0.845184 0.882384 0.095 Uiso 1 1 calc GR . . .
C04E C -0.2184(5) -0.0475(4) 0.9288(2) 0.0621(17) Uani 1 1 d . . . .
H04Z H -0.162808 -0.037860 0.952067 0.093 Uiso 1 1 calc GR . . .
HQ H -0.238449 -0.098665 0.926524 0.093 Uiso 1 1 calc GR . . .
HR H -0.270731 -0.018337 0.937758 0.093 Uiso 1 1 calc GR . . .
C04F C -0.2379(6) -0.2061(4) 0.6882(4) 0.089(3) Uani 1 1 d . . . .
H04 H -0.300952 -0.206700 0.668790 0.107 Uiso 0.647(11) 1 calc R P A 1
HS H -0.284283 -0.177244 0.704498 0.107 Uiso 0.353(11) 1 calc R P A 2
C04G C 0.3230(5) 0.5471(4) 1.0140(2) 0.0551(15) Uani 1 1 d . . . .
H0CA H 0.343353 0.501399 0.999960 0.083 Uiso 1 1 calc GR . . .
HT H 0.286069 0.537734 1.039225 0.083 Uiso 1 1 calc GR . . .
HU H 0.379242 0.578430 1.025950 0.083 Uiso 1 1 calc GR . . .
C04H C -0.0501(5) 0.1143(3) 0.53453(19) 0.0535(15) Uani 1 1 d . . . .
H1CA H -0.035295 0.158046 0.555695 0.080 Uiso 1 1 calc GR . . .
HV H -0.059625 0.127282 0.502848 0.080 Uiso 1 1 calc GR . . .
HW H 0.002953 0.082148 0.537848 0.080 Uiso 1 1 calc GR . . .
C04I C 0.1396(6) -0.0463(3) 0.80043(18) 0.0602(19) Uani 1 1 d . . . .
H2CA H 0.190893 -0.079609 0.807544 0.072 Uiso 1 1 calc R . . .
HX H 0.152423 -0.002267 0.822129 0.072 Uiso 1 1 calc R . . .
C04J C 0.2190(5) 0.4229(3) 0.5060(2) 0.0551(15) Uani 1 1 d . . . .
H3CA H 0.200644 0.401629 0.533133 0.083 Uiso 1 1 calc GR . . .
HY H 0.225368 0.384586 0.481607 0.083 Uiso 1 1 calc GR . . .
HZ H 0.169873 0.455108 0.495172 0.083 Uiso 1 1 calc GR . . .
C04K C 0.4221(5) 0.8666(4) 0.6405(3) 0.0659(19) Uani 1 1 d . . . .
H4CA H 0.359223 0.874902 0.650383 0.099 Uiso 1 1 calc GR . . .
H6CA H 0.461937 0.911332 0.646491 0.099 Uiso 1 1 calc GR . . .
H7CA H 0.452390 0.829263 0.657660 0.099 Uiso 1 1 calc GR . . .
C04Q C 0.3949(7) 0.0637(5) 0.8159(3) 0.109(3) Uani 1 1 d . . . .
H5CA H 0.365036 0.103307 0.800230 0.131 Uiso 1 1 calc R . . .
H8CA H 0.348706 0.044616 0.835257 0.131 Uiso 1 1 calc R . . .
Cl00 Cl 0.4191(2) -0.00756(13) 0.77286(11) 0.1114(9) Uani 1 1 d G . . .
Cl4 Cl -0.1730(4) 0.7129(3) 0.8590(2) 0.0936(14) Uani 0.5 1 d . P B 1
Cl5 Cl -0.0236(3) 0.8127(2) 0.91260(15) 0.0663(10) Uani 0.5 1 d . P B 1
C4 C -0.0545(15) 0.7502(11) 0.8626(7) 0.067(5) Uani 0.5 1 d . P B 1
H4A H -0.047494 0.775163 0.834800 0.080 Uiso 0.5 1 calc R P B 1
H4B H -0.009691 0.710770 0.863209 0.080 Uiso 0.5 1 calc R P B 1
Cl0A Cl -0.0750(5) 0.7845(3) 0.8877(3) 0.1071(19) Uani 0.5 1 d . P C 2
Cl1A Cl -0.2001(5) 0.6777(4) 0.8253(3) 0.131(2) Uani 0.5 1 d . P C 2
C5 C -0.0831(15) 0.7230(11) 0.8387(9) 0.088(7) Uani 0.5 1 d . P C 2
H5A H -0.034771 0.686567 0.843475 0.105 Uiso 0.5 1 calc R P C 2
H5B H -0.068499 0.748766 0.812203 0.105 Uiso 0.5 1 calc R P C 2
C1 C -0.1952(8) -0.2784(5) 0.6749(5) 0.071(4) Uani 0.647(11) 1 d . P A 1
H1A H -0.187291 -0.282482 0.642152 0.107 Uiso 0.647(11) 1 calc GR P A 1
H1B H -0.238001 -0.317953 0.681143 0.107 Uiso 0.647(11) 1 calc GR P A 1
H1C H -0.132980 -0.280973 0.693082 0.107 Uiso 0.647(11) 1 calc GR P A 1
C2 C -0.2558(10) -0.1862(7) 0.7330(4) 0.077(4) Uani 0.647(11) 1 d . P A 1
H2A H -0.195998 -0.183875 0.753636 0.115 Uiso 0.647(11) 1 calc GR P A 1
H2B H -0.300591 -0.221792 0.742370 0.115 Uiso 0.647(11) 1 calc GR P A 1
H2C H -0.283521 -0.138804 0.734567 0.115 Uiso 0.647(11) 1 calc GR P A 1
C2A C -0.1532(16) -0.2366(13) 0.7352(7) 0.070(7) Uani 0.353(11) 1 d . P A 2
H2AB H -0.098175 -0.256933 0.722145 0.106 Uiso 0.353(11) 1 calc GR P A 2
H2AC H -0.185429 -0.273495 0.750391 0.106 Uiso 0.353(11) 1 calc GR P A 2
H2AD H -0.131682 -0.195545 0.757646 0.106 Uiso 0.353(11) 1 calc GR P A 2
C1A C -0.2829(18) -0.2501(12) 0.6665(9) 0.083(8) Uani 0.353(11) 1 d . P A 2
H1AB H -0.323754 -0.229316 0.642409 0.124 Uiso 0.353(11) 1 calc GR P A 2
H1AC H -0.322766 -0.275147 0.685807 0.124 Uiso 0.353(11) 1 calc GR P A 2
H1AD H -0.241592 -0.284421 0.652302 0.124 Uiso 0.353(11) 1 calc GR P A 2
Cl5A Cl 0.53672(15) 0.16721(15) 0.57292(9) 0.0967(7) Uani 1 1 d . . . .
C0AA C 0.5667(6) 0.2612(6) 0.5874(3) 0.095(3) Uani 1 1 d . . . .
H0AB H 0.633083 0.268174 0.602586 0.114 Uiso 1 1 calc R . . .
H0AC H 0.523701 0.281933 0.608914 0.114 Uiso 1 1 calc R . . .
Cl4A Cl 0.55441(18) 0.30545(16) 0.53529(10) 0.1096(9) Uani 1 1 d . . . .
Cl1 Cl 0.17961(11) 0.22201(9) 0.52742(6) 0.0597(4) Uani 1 1 d D . . .
C1AA C 0.3029(5) 0.2390(4) 0.5186(2) 0.0650(18) Uani 1 1 d D . . .
H1AE H 0.326000 0.287296 0.533326 0.078 Uiso 0.3333 1 calc R P D 1
H1AF H 0.343045 0.202691 0.532749 0.078 Uiso 0.3333 1 calc R P D 1
H1AG H 0.345600 0.227049 0.545697 0.078 Uiso 0.3333 1 calc R P E 2
H1AH H 0.314640 0.290486 0.514597 0.078 Uiso 0.3333 1 calc R P E 2
H1AI H 0.328433 0.282584 0.538665 0.078 Uiso 0.3333 1 calc R P F 3
H1AJ H 0.339949 0.197996 0.528506 0.078 Uiso 0.3333 1 calc R P F 3
Cl2A Cl 0.3108(6) 0.2340(9) 0.4586(3) 0.069(3) Uani 0.3333 1 d D P G 1
Cl2B Cl 0.3276(5) 0.1808(6) 0.4653(3) 0.092(2) Uani 0.3333 1 d D P G 2
Cl9 Cl 0.3205(13) 0.2507(10) 0.4634(5) 0.128(6) Uani 0.3333 1 d . P G 3
Cl3A Cl 0.3740(4) 0.1403(3) 0.99538(16) 0.0747(10) Uiso 0.5 1 d D P H 1
Cl2 Cl 0.3373(4) -0.0036(3) 0.9423(2) 0.0955(14) Uiso 0.5 1 d D P H 1
C3 C 0.3481(10) 0.0909(6) 0.9404(4) 0.054(3) Uiso 0.5 1 d D P H 1
H3A H 0.287811 0.107225 0.924983 0.064 Uiso 0.5 1 calc R P H 1
H3B H 0.399402 0.102038 0.921443 0.064 Uiso 0.5 1 calc R P H 1
Cl3B Cl 0.3857(17) 0.1274(13) 0.9888(8) 0.341(11) Uiso 0.5 1 d D P I 2
C3A C 0.426(3) 0.0392(19) 0.978(2) 0.35(3) Uiso 0.5 1 d D P I 2
H3AB H 0.445360 0.019144 1.007856 0.422 Uiso 0.5 1 calc R P I 2
H3AC H 0.481138 0.040023 0.960625 0.422 Uiso 0.5 1 calc R P I 2
Cl6A Cl 0.329(2) -0.0146(15) 0.9465(11) 0.448(16) Uiso 0.5 1 d D P I 2

loop_
_atom_site_aniso_label
_atom_site_aniso_U_11
_atom_site_aniso_U_22
_atom_site_aniso_U_33
_atom_site_aniso_U_23
_atom_site_aniso_U_13
_atom_site_aniso_U_12
Pd01 0.01668(15) 0.01913(15) 0.02905(16) -0.00193(11) -0.00086(11) 0.00146(11)
Pd02 0.02184(16) 0.01892(14) 0.02388(15) -0.00230(11) 0.00101(11) 0.00138(11)
Pd03 0.01811(15) 0.02032(15) 0.02324(14) 0.00000(11) 0.00237(11) 0.00196(11)
Pd04 0.02188(16) 0.01997(15) 0.02867(16) 0.00138(11) 0.00719(12) 0.00359(11)
Br05 0.0247(2) 0.0343(3) 0.0405(3) -0.00286(19) 0.00019(19) 0.00697(19)
Br06 0.0281(3) 0.0354(3) 0.0415(3) 0.0005(2) 0.0026(2) 0.00791(19)
Br07 0.0328(3) 0.0315(3) 0.0457(3) -0.0001(2) -0.0030(2) 0.0072(2)
Br08 0.0405(3) 0.0385(3) 0.0651(4) 0.0116(2) 0.0178(3) 0.0145(2)
P09 0.0214(5) 0.0197(5) 0.0248(5) -0.0009(4) 0.0039(4) 0.0030(4)
P0A 0.0229(5) 0.0186(5) 0.0246(5) -0.0009(4) 0.0014(4) 0.0022(4)
P0B 0.0168(5) 0.0242(5) 0.0261(5) 0.0009(4) 0.0016(4) 0.0035(4)
P0C 0.0152(5) 0.0243(5) 0.0348(6) 0.0021(4) -0.0003(4) 0.0036(4)
Cl0E 0.0582(11) 0.0819(13) 0.1368(19) 0.0305(13) 0.0089(12) 0.0044(10)
O00I 0.0294(16) 0.0265(15) 0.0278(15) -0.0030(12) -0.0053(12) 0.0014(12)
O00J 0.0215(15) 0.0261(15) 0.0361(16) -0.0069(12) -0.0029(12) 0.0022(12)
O00L 0.0284(16) 0.0260(15) 0.0317(15) 0.0004(12) 0.0124(12) 0.0022(12)
O00M 0.0305(17) 0.0257(16) 0.0349(16) -0.0032(12) -0.0015(13) -0.0031(13)
O00O 0.040(2) 0.0276(17) 0.0448(19) 0.0090(14) -0.0052(15) -0.0029(14)
O00Q 0.0293(18) 0.0266(17) 0.061(2) 0.0033(15) 0.0092(16) -0.0005(13)
O00R 0.0311(18) 0.0393(19) 0.0388(18) 0.0053(14) 0.0037(14) 0.0025(14)
C00S 0.0179(19) 0.0214(19) 0.0257(19) -0.0001(15) 0.0028(15) 0.0048(15)
C00U 0.0165(19) 0.0181(18) 0.0254(19) 0.0005(15) 0.0010(15) 0.0013(14)
O00V 0.041(2) 0.034(2) 0.102(3) 0.018(2) 0.030(2) -0.0018(17)
C00W 0.0164(19) 0.0169(18) 0.0262(19) -0.0022(14) 0.0049(15) 0.0017(14)
C00X 0.023(2) 0.0142(18) 0.028(2) -0.0007(15) 0.0041(16) 0.0018(15)
C00Y 0.0164(19) 0.0154(18) 0.0260(19) -0.0023(14) 0.0016(15) -0.0008(14)
C00Z 0.019(2) 0.0164(18) 0.0270(19) 0.0015(15) 0.0055(15) 0.0001(15)
C010 0.025(2) 0.025(2) 0.037(2) 0.0032(17) 0.0022(18) -0.0002(17)
C012 0.026(2) 0.027(2) 0.030(2) -0.0016(17) 0.0011(17) 0.0036(17)
C013 0.021(2) 0.0195(19) 0.031(2) 0.0027(16) 0.0016(16) 0.0044(15)
C014 0.019(2) 0.022(2) 0.029(2) 0.0002(16) 0.0032(16) 0.0035(15)
C015 0.022(2) 0.022(2) 0.028(2) 0.0013(16) 0.0017(16) 0.0044(16)
C016 0.029(2) 0.031(2) 0.040(2) -0.0065(19) -0.0018(19) 0.0003(19)
C017 0.036(3) 0.029(2) 0.033(2) -0.0037(18) 0.0036(19) 0.0028(19)
C018 0.024(2) 0.026(2) 0.037(2) 0.0000(18) 0.0016(18) -0.0028(17)
C019 0.030(2) 0.026(2) 0.025(2) 0.0035(16) 0.0051(17) 0.0008(17)
C01A 0.024(2) 0.029(2) 0.035(2) -0.0073(18) 0.0054(18) -0.0009(17)
C01B 0.033(2) 0.021(2) 0.039(2) -0.0018(18) -0.009(2) -0.0034(18)
C01C 0.020(2) 0.029(2) 0.039(2) 0.0048(18) 0.0018(18) 0.0037(17)
C01D 0.031(2) 0.025(2) 0.028(2) 0.0010(16) 0.0001(17) 0.0069(17)
C01E 0.029(2) 0.026(2) 0.032(2) -0.0032(17) 0.0041(18) 0.0049(18)
C01F 0.0134(18) 0.0211(19) 0.030(2) 0.0000(15) -0.0001(15) 0.0020(15)
C01G 0.026(2) 0.026(2) 0.025(2) -0.0001(16) 0.0020(16) 0.0019(17)
C01H 0.0163(19) 0.0195(19) 0.030(2) -0.0012(15) 0.0011(15) 0.0017(15)
C01I 0.0173(19) 0.0170(18) 0.034(2) 0.0025(15) 0.0033(16) 0.0012(15)
C01J 0.031(2) 0.019(2) 0.033(2) -0.0025(16) 0.0001(18) 0.0009(17)
C01K 0.025(2) 0.027(2) 0.031(2) 0.0020(17) 0.0116(17) 0.0000(17)
C01L 0.025(2) 0.026(2) 0.029(2) -0.0012(16) 0.0009(17) 0.0041(17)
C01M 0.034(3) 0.029(2) 0.038(2) 0.0002(19) -0.002(2) -0.0016(19)
C01N 0.024(2) 0.025(2) 0.025(2) -0.0031(16) 0.0034(16) 0.0002(16)
C01O 0.030(2) 0.034(2) 0.040(2) 0.0059(19) 0.013(2) 0.0081(19)
C01P 0.023(2) 0.024(2) 0.0230(19) 0.0005(15) 0.0009(16) 0.0006(16)
C01Q 0.0164(19) 0.026(2) 0.0242(19) -0.0046(15) 0.0014(15) 0.0010(15)
C01R 0.027(2) 0.021(2) 0.0216(19) -0.0041(15) 0.0014(16) 0.0019(16)
C01S 0.028(2) 0.032(2) 0.035(2) 0.0073(18) -0.0055(19) -0.0033(18)
C01T 0.040(3) 0.024(2) 0.032(2) 0.0024(17) 0.0034(19) 0.0048(19)
C01U 0.020(2) 0.028(2) 0.028(2) 0.0007(16) 0.0019(16) 0.0025(16)
C01V 0.025(2) 0.035(2) 0.033(2) -0.0019(18) -0.0038(18) 0.0056(18)
C01W 0.037(3) 0.048(3) 0.034(2) 0.004(2) 0.012(2) 0.001(2)
C01X 0.030(2) 0.028(2) 0.028(2) -0.0032(17) 0.0004(18) 0.0050(18)
C01Y 0.025(2) 0.035(2) 0.039(2) 0.0005(19) 0.0050(19) 0.0070(19)
C01Z 0.023(2) 0.028(2) 0.027(2) -0.0003(16) 0.0018(16) 0.0041(17)
C020 0.027(2) 0.043(3) 0.043(3) 0.002(2) 0.012(2) 0.005(2)
C021 0.026(2) 0.042(3) 0.033(2) 0.0040(19) 0.0093(18) 0.0029(19)
C022 0.029(2) 0.030(2) 0.044(3) 0.0046(19) 0.014(2) 0.0024(19)
C023 0.0181(19) 0.0219(19) 0.0220(18) -0.0005(15) 0.0026(15) 0.0013(15)
C024 0.027(2) 0.022(2) 0.035(2) -0.0004(17) -0.0045(18) -0.0016(17)
C025 0.022(2) 0.0197(19) 0.029(2) -0.0017(15) 0.0059(16) -0.0004(15)
C026 0.026(2) 0.027(2) 0.043(3) -0.0030(19) -0.0030(19) 0.0046(18)
C027 0.028(2) 0.023(2) 0.029(2) 0.0003(16) 0.0011(17) 0.0006(17)
C028 0.024(2) 0.029(2) 0.035(2) 0.0049(17) 0.0108(18) 0.0026(17)
C029 0.033(3) 0.032(2) 0.035(2) 0.0082(19) 0.0007(19) 0.0072(19)
C02A 0.022(2) 0.027(2) 0.040(2) 0.0053(18) 0.0011(18) 0.0021(17)
C02B 0.025(2) 0.028(2) 0.046(3) -0.0093(19) 0.0029(19) 0.0008(18)
C02C 0.026(2) 0.0198(19) 0.0225(19) 0.0005(15) 0.0052(16) 0.0013(16)
C02D 0.043(3) 0.021(2) 0.029(2) 0.0007(16) 0.0029(19) 0.0070(18)
C02E 0.026(2) 0.026(2) 0.0248(19) 0.0040(16) 0.0030(16) -0.0007(17)
C02F 0.043(3) 0.026(2) 0.041(3) 0.0029(19) 0.008(2) -0.005(2)
C02G 0.031(2) 0.0197(19) 0.030(2) 0.0017(16) 0.0090(18) 0.0040(17)
C02H 0.036(3) 0.030(2) 0.032(2) 0.0071(18) -0.0006(19) 0.0132(19)
C02I 0.030(2) 0.026(2) 0.043(3) 0.0016(19) 0.004(2) 0.0056(18)
C02J 0.046(3) 0.024(2) 0.051(3) 0.000(2) -0.011(2) 0.008(2)
C02K 0.035(3) 0.040(3) 0.040(3) -0.014(2) -0.008(2) 0.008(2)
C02L 0.022(2) 0.039(3) 0.041(3) -0.002(2) -0.0030(19) 0.0045(19)
C02M 0.029(2) 0.033(2) 0.044(3) 0.008(2) 0.003(2) 0.0033(19)
C02N 0.034(3) 0.026(2) 0.034(2) -0.0054(18) -0.0074(19) -0.0002(18)
C02O 0.036(2) 0.026(2) 0.026(2) -0.0009(16) 0.0014(18) 0.0072(18)
C02P 0.031(2) 0.029(2) 0.036(2) 0.0062(18) 0.0048(19) 0.0090(18)
C02Q 0.022(2) 0.033(2) 0.030(2) 0.0034(17) 0.0032(17) 0.0033(17)
C02R 0.030(3) 0.036(3) 0.064(3) -0.011(2) -0.006(2) 0.005(2)
C02S 0.036(3) 0.029(2) 0.034(2) 0.0036(18) 0.0107(19) 0.0039(19)
C02T 0.020(2) 0.043(3) 0.050(3) 0.006(2) -0.009(2) 0.003(2)
C02U 0.023(2) 0.022(2) 0.027(2) -0.0011(16) 0.0040(16) 0.0001(16)
C02V 0.039(3) 0.024(2) 0.039(2) -0.0069(18) -0.004(2) 0.0041(19)
C02W 0.021(2) 0.031(2) 0.038(2) 0.0047(18) -0.0053(18) -0.0003(17)
C02X 0.038(3) 0.026(2) 0.030(2) 0.0006(17) 0.0056(19) 0.0093(19)
C02Y 0.024(2) 0.022(2) 0.029(2) -0.0057(16) 0.0075(17) 0.0020(16)
C02Z 0.037(3) 0.024(2) 0.041(3) -0.0019(18) 0.006(2) 0.0032(19)
C030 0.037(3) 0.028(2) 0.038(2) -0.0041(19) 0.000(2) 0.0093(19)
C031 0.032(3) 0.027(2) 0.040(3) -0.0026(19) -0.005(2) 0.0024(19)
C032 0.030(2) 0.036(3) 0.038(2) 0.0081(19) 0.0079(19) -0.0004(19)
C033 0.032(3) 0.033(2) 0.045(3) 0.002(2) -0.013(2) -0.001(2)
C034 0.039(3) 0.020(2) 0.032(2) -0.0058(16) 0.0068(19) 0.0032(18)
C035 0.033(3) 0.056(3) 0.060(3) 0.019(3) 0.013(2) 0.004(2)
C036 0.025(2) 0.031(3) 0.068(4) 0.000(2) -0.010(2) -0.0006(19)
C037 0.029(2) 0.039(3) 0.031(2) 0.0037(19) 0.0053(18) 0.0036(19)
C038 0.020(2) 0.045(3) 0.052(3) 0.008(2) 0.010(2) 0.004(2)
C039 0.064(4) 0.027(2) 0.031(2) 0.0057(18) 0.003(2) 0.020(2)
C03A 0.030(2) 0.022(2) 0.059(3) 0.005(2) -0.001(2) 0.0068(18)
C03B 0.035(3) 0.041(3) 0.048(3) 0.013(2) 0.006(2) 0.005(2)
C03C 0.033(3) 0.037(3) 0.047(3) -0.005(2) -0.003(2) 0.001(2)
C03D 0.045(3) 0.027(2) 0.027(2) -0.0004(17) 0.0061(19) 0.006(2)
C03E 0.030(3) 0.043(3) 0.042(3) -0.010(2) 0.002(2) 0.010(2)
C03F 0.025(2) 0.030(2) 0.032(2) -0.0036(18) -0.0061(18) 0.0001(18)
C03G 0.029(3) 0.035(3) 0.051(3) 0.004(2) 0.010(2) 0.000(2)
C03H 0.027(2) 0.025(2) 0.036(2) -0.0034(17) -0.0023(18) 0.0079(18)
C03I 0.031(3) 0.035(3) 0.087(4) 0.006(3) 0.014(3) -0.007(2)
C03J 0.035(3) 0.039(3) 0.039(3) -0.003(2) 0.005(2) 0.001(2)
C03K 0.023(2) 0.048(3) 0.057(3) 0.014(2) 0.012(2) 0.013(2)
C03L 0.040(3) 0.031(3) 0.055(3) -0.013(2) -0.005(2) 0.014(2)
C03M 0.028(2) 0.036(3) 0.047(3) -0.009(2) 0.007(2) -0.008(2)
C03N 0.034(3) 0.036(3) 0.056(3) 0.017(2) -0.003(2) -0.002(2)
C03O 0.031(3) 0.058(3) 0.045(3) -0.010(2) -0.009(2) -0.001(2)
C03P 0.026(3) 0.043(3) 0.086(4) -0.012(3) 0.011(3) -0.003(2)
C03Q 0.048(3) 0.042(3) 0.044(3) -0.010(2) 0.018(2) 0.004(2)
C03R 0.030(3) 0.040(3) 0.037(2) -0.002(2) -0.005(2) -0.006(2)
C03S 0.049(3) 0.029(3) 0.054(3) 0.013(2) -0.007(2) -0.011(2)
C03T 0.037(3) 0.051(3) 0.050(3) 0.018(2) 0.012(2) 0.008(2)
C03U 0.059(3) 0.031(2) 0.037(3) -0.004(2) 0.018(2) -0.008(2)
C03V 0.025(3) 0.050(3) 0.080(4) 0.016(3) 0.005(3) -0.007(2)
C03W 0.029(3) 0.057(3) 0.042(3) 0.000(2) -0.008(2) 0.012(2)
C03X 0.035(3) 0.039(3) 0.059(3) 0.001(2) -0.021(2) -0.009(2)
C03Y 0.029(3) 0.061(4) 0.055(3) 0.018(3) 0.014(2) 0.020(2)
C03Z 0.041(3) 0.067(4) 0.044(3) -0.006(3) 0.013(2) 0.002(3)
C040 0.030(3) 0.046(3) 0.051(3) -0.007(2) 0.005(2) 0.000(2)
C041 0.035(3) 0.027(2) 0.070(4) -0.004(2) 0.013(3) -0.003(2)
C042 0.098(5) 0.037(3) 0.047(3) -0.001(2) 0.033(3) -0.010(3)
C043 0.034(3) 0.042(3) 0.054(3) 0.000(2) 0.019(2) -0.009(2)
C044 0.055(3) 0.036(3) 0.032(2) -0.007(2) -0.009(2) 0.015(2)
C045 0.052(4) 0.048(3) 0.061(4) 0.019(3) -0.011(3) -0.016(3)
C046 0.022(2) 0.053(3) 0.058(3) 0.011(3) -0.015(2) -0.002(2)
C047 0.034(3) 0.035(3) 0.086(4) -0.008(3) 0.018(3) -0.010(2)
C048 0.034(3) 0.071(4) 0.061(4) 0.025(3) 0.021(3) 0.012(3)
C049 0.083(5) 0.062(4) 0.036(3) -0.020(3) -0.016(3) 0.018(4)
C04A 0.161(8) 0.029(3) 0.036(3) 0.005(2) 0.041(4) 0.008(4)
C04B 0.045(3) 0.031(3) 0.087(5) -0.011(3) -0.014(3) -0.010(2)
C04C 0.049(4) 0.042(3) 0.118(6) 0.024(4) 0.014(4) -0.001(3)
C04D 0.074(4) 0.043(3) 0.064(4) 0.006(3) -0.021(3) -0.023(3)
C04E 0.073(5) 0.053(4) 0.066(4) 0.012(3) 0.030(3) -0.008(3)
C04F 0.065(5) 0.041(4) 0.177(9) 0.033(5) 0.070(6) 0.002(4)
C04G 0.048(3) 0.079(4) 0.040(3) 0.021(3) 0.003(2) 0.000(3)
C04H 0.073(4) 0.058(4) 0.030(3) 0.006(2) 0.004(3) 0.011(3)
C04I 0.118(6) 0.033(3) 0.031(3) 0.004(2) 0.006(3) 0.034(3)
C04J 0.063(4) 0.050(3) 0.050(3) -0.004(3) 0.010(3) -0.015(3)
C04K 0.048(4) 0.046(4) 0.098(5) -0.013(3) 0.010(4) -0.016(3)
C04Q 0.079(6) 0.132(9) 0.116(8) 0.025(7) -0.010(6) 0.030(6)
Cl00 0.1035(18) 0.0725(14) 0.154(2) 0.0424(14) -0.0294(16) 0.0065(12)
Cl4 0.063(3) 0.119(4) 0.106(4) 0.040(3) 0.019(2) -0.001(3)
Cl5 0.084(3) 0.053(2) 0.074(2) 0.0211(17) 0.043(2) 0.0212(18)
C4 0.066(11) 0.054(11) 0.085(13) -0.001(8) 0.030(10) 0.005(8)
Cl0A 0.138(6) 0.076(4) 0.125(5) 0.029(3) 0.070(4) 0.029(3)
Cl1A 0.092(4) 0.099(4) 0.210(8) 0.073(5) 0.003(4) 0.014(3)
C5 0.084(15) 0.065(13) 0.14(2) 0.048(12) 0.071(14) 0.041(11)
C1 0.054(7) 0.040(5) 0.128(11) 0.025(6) 0.030(7) 0.009(5)
C2 0.079(9) 0.076(8) 0.086(8) 0.021(6) 0.040(7) 0.010(6)
C2A 0.074(14) 0.085(15) 0.054(11) 0.030(10) 0.008(10) -0.021(11)
C1A 0.085(17) 0.056(13) 0.098(17) 0.006(11) -0.014(13) -0.046(13)
Cl5A 0.0572(11) 0.1148(18) 0.1234(18) 0.0263(14) 0.0127(11) 0.0334(11)
C0AA 0.051(4) 0.135(8) 0.112(7) 0.053(6) 0.020(4) 0.041(5)
Cl4A 0.0837(15) 0.138(2) 0.130(2) 0.0666(17) 0.0581(14) 0.0364(14)
Cl1 0.0470(8) 0.0647(9) 0.0690(9) 0.0160(7) 0.0061(7) 0.0041(7)
C1AA 0.050(4) 0.073(5) 0.076(4) 0.026(4) 0.006(3) 0.004(3)
Cl2A 0.035(3) 0.117(10) 0.052(4) -0.009(5) 0.012(3) -0.025(5)
Cl2B 0.058(4) 0.121(6) 0.095(5) -0.017(5) 0.027(3) -0.022(4)
Cl9 0.198(15) 0.104(9) 0.108(10) 0.034(7) 0.099(9) 0.030(9)

loop_
_atom_type_symbol
_atom_type_description
_atom_type_scat_dispersion_real
_atom_type_scat_dispersion_imag
_atom_type_scat_source
C C 0.0181 0.0091 'International Tables Vol C Tables 4.2.6.8 and 6.1.1.4'
H H 0.0000 0.0000 'International Tables Vol C Tables 4.2.6.8 and 6.1.1.4'
Br Br -0.6763 1.2805 'International Tables Vol C Tables 4.2.6.8 and 6.1.1.4'
Cl Cl 0.3639 0.7018 'International Tables Vol C Tables 4.2.6.8 and 6.1.1.4'
O O 0.0492 0.0322 'International Tables Vol C Tables 4.2.6.8 and 6.1.1.4'
P P 0.2955 0.4335 'International Tables Vol C Tables 4.2.6.8 and 6.1.1.4'
Pd Pd 0.1215 3.9337 'International Tables Vol C Tables 4.2.6.8 and 6.1.1.4'

loop_
_geom_angle_atom_site_label_1
_geom_angle_atom_site_label_2
_geom_angle_atom_site_label_3
_geom_angle
Br05 Pd01 C024 103.61(10)
P0C Pd01 Br05 174.28(3)
P0C Pd01 C024 82.05(11)
C01F Pd01 Br05 85.32(11)
C01F Pd01 P0C 88.97(11)
C01F Pd01 C024 168.61(16)
P0A Pd02 Br07 179.46(3)
O00I Pd02 Br07 90.51(8)
O00I Pd02 P0A 90.01(8)
C01H Pd02 Br07 88.86(11)
C01H Pd02 P0A 90.61(12)
C01H Pd02 O00I 178.53(14)
Br06 Pd03 C01P 103.99(9)
P0B Pd03 Br06 173.83(3)
P0B Pd03 C01P 82.15(10)
C014 Pd03 Br06 84.89(11)
C014 Pd03 P0B 89.10(12)
C014 Pd03 C01P 168.25(15)
P09 Pd04 Br08 178.96(4)
O00L Pd04 Br08 90.92(8)
O00L Pd04 P09 89.06(8)
C013 Pd04 Br08 89.91(11)
C013 Pd04 P09 90.05(11)
C013 Pd04 O00L 176.62(15)
C015 P09 Pd04 114.68(13)
C015 P09 C02U 101.91(18)
C015 P09 C02Y 105.26(19)
C02U P09 Pd04 116.82(14)
C02U P09 C02Y 104.87(19)
C02Y P09 Pd04 112.02(13)
C019 P0A Pd02 113.01(14)
C027 P0A Pd02 114.74(14)
C027 P0A C019 103.6(2)
C034 P0A Pd02 116.54(14)
C034 P0A C019 103.79(19)
C034 P0A C027 103.7(2)
C01G P0B Pd03 113.39(14)
C01G P0B C01Z 106.24(19)
C01U P0B Pd03 107.36(14)
C01U P0B C01G 108.5(2)
C01U P0B C01Z 101.04(19)
C01Z P0B Pd03 119.26(14)
C01C P0C Pd01 113.47(14)
C01C P0C C02A 106.3(2)
C02A P0C Pd01 120.07(15)
C02W P0C Pd01 106.79(15)
C02W P0C C01C 106.4(2)
C02W P0C C02A 102.6(2)
C016 O00I Pd02 102.4(2)
C016 O00I C044 118.4(4)
C044 O00I Pd02 124.2(3)
C01L O00J C03F 118.9(3)
C01K O00L Pd04 104.7(2)
C01K O00L C03Q 117.6(3)
C03Q O00L Pd04 125.1(3)
C02E O00M C02F 119.6(4)
C01B O00O C03S 119.1(4)
C022 O00Q C03I 119.5(4)
C02N O00R C03J 119.7(4)
C00Y C00S C00U 120.5(4)
C00Y C00S C00Z 120.0(4)
C00Z C00S C00U 119.5(4)
C00S C00U C00W 119.4(4)
C00X C00U C00S 120.3(4)
C00X C00U C00W 120.2(4)
C041 O00V C04F 120.5(5)
C00U C00W C023 118.4(4)
C014 C00W C00U 118.8(4)
C014 C00W C023 122.8(4)
C00U C00X C01R 118.2(4)
C01H C00X C00U 119.2(4)
C01H C00X C01R 122.6(4)
C00S C00Y C01Q 118.1(4)
C01F C00Y C00S 119.4(4)
C01F C00Y C01Q 122.4(4)
C013 C00Z C00S 118.8(4)
C013 C00Z C02C 122.6(4)
C02C C00Z C00S 118.6(4)
H01A C010 H01B 108.2
C015 C010 H01A 109.7
C015 C010 H01B 109.7
C031 C010 H01A 109.7
C031 C010 H01B 109.7
C031 C010 C015 110.0(4)
C02O C012 H012 118.8
C02O C012 C02Y 122.3(4)
C02Y C012 H012 118.8
C00Z C013 Pd04 120.9(3)
C01I C013 Pd04 119.3(3)
C01I C013 C00Z 119.7(4)
C00W C014 Pd03 123.3(3)
C025 C014 Pd03 116.2(3)
C025 C014 C00W 120.1(4)
P09 C015 H015 106.4
C010 C015 P09 113.9(3)
C010 C015 H015 106.4
C010 C015 C03H 109.5(4)
C03H C015 P09 113.6(3)
C03H C015 H015 106.4
C02B C016 O00I 114.8(4)
C02R C016 O00I 121.5(5)
C02R C016 C02B 123.6(5)
H01C C017 H01D 107.9
C01X C017 H01C 109.1
C01X C017 H01D 109.1
C02Z C017 H01C 109.1
C02Z C017 H01D 109.1
C02Z C017 C01X 112.3(4)
H01E C018 H01F 108.2
C01G C018 H01E 109.7
C01G C018 H01F 109.7
C03C C018 H01E 109.7
C03C C018 H01F 109.7
C03C C018 C01G 109.9(4)
C01E C019 P0A 118.7(3)
C01E C019 C01J 116.7(4)
C01J C019 P0A 124.6(3)
H01G C01A H01H 108.1
C02U C01A H01G 109.5
C02U C01A H01H 109.5
C03M C01A H01G 109.5
C03M C01A H01H 109.5
C03M C01A C02U 110.6(4)
O00O C01B C024 113.9(4)
O00O C01B C02J 124.4(4)
C02J C01B C024 121.7(5)
P0C C01C H01I 105.9
C02M C01C P0C 110.3(3)
C02M C01C H01I 105.9
C03K C01C P0C 118.4(3)
C03K C01C H01I 105.9
C03K C01C C02M 109.4(4)
H01J C01D H01K 108.0
C01Z C01D H01J 109.4
C01Z C01D H01K 109.4
C01Z C01D C02P 111.2(3)
C02P C01D H01J 109.4
C02P C01D H01K 109.4
C019 C01E H01L 118.7
C02X C01E C019 122.5(4)
C02X C01E H01L 118.7
C00Y C01F Pd01 123.0(3)
C01I C01F Pd01 116.7(3)
C01I C01F C00Y 120.0(4)
P0B C01G H01M 106.1
C018 C01G P0B 110.2(3)
C018 C01G H01M 106.1
C02L C01G P0B 118.1(3)
C02L C01G C018 109.5(4)
C02L C01G H01M 106.1
C00X C01H Pd02 120.3(3)
C025 C01H Pd02 119.7(3)
C025 C01H C00X 119.9(4)
C013 C01I C01F 122.0(4)
C013 C01I H01N 119.0
C01F C01I H01N 119.0
C019 C01J C02B 126.3(4)
C01M C01J C019 119.1(4)
C01M C01J C02B 114.6(4)
C01O C01K O00L 120.0(4)
C01O C01K C028 124.3(4)
C028 C01K O00L 115.6(4)
O00J C01L C01P 114.1(4)
O00J C01L C01V 124.7(4)
C01V C01L C01P 121.1(4)
C01J C01M H01O 118.5
C02D C01M C01J 123.0(5)
C02D C01M H01O 118.5
C01U C01N C01P 125.3(4)
C037 C01N C01P 116.2(4)
C037 C01N C01U 118.5(4)
C01K C01O H01P 121.4
C01K C01O C038 117.2(4)
C038 C01O H01P 121.4
C01L C01P Pd03 88.9(3)
C01L C01P C01N 119.9(4)
C01L C01P C02E 118.0(4)
C01N C01P Pd03 107.0(3)
C02E C01P Pd03 97.9(3)
C02E C01P C01N 116.5(4)
C00Y C01Q H01Q 119.2
C023 C01Q C00Y 121.5(4)
C023 C01Q H01Q 119.2
C00X C01R H01R 119.1
C02C C01R C00X 121.7(4)
C02C C01R H01R 119.1
C02W C01S C024 124.7(4)
C02W C01S C033 119.4(4)
C033 C01S C024 115.9(4)
C02E C01T H01T 120.8
C02H C01T H01T 120.8
C02H C01T C02E 118.4(4)
C01N C01U P0B 117.9(3)
C01Y C01U P0B 122.7(3)
C01Y C01U C01N 119.3(4)
C01L C01V H01V 120.6
C02H C01V C01L 118.9(4)
C02H C01V H01V 120.6
C020 C01W H01W 120.1
C020 C01W C037 119.8(4)
C037 C01W H01W 120.1
C017 C01X H01S 109.3
C017 C01X H01U 109.3
C017 C01X C01Z 111.8(4)
H01S C01X H01U 107.9
C01Z C01X H01S 109.3
C01Z C01X H01U 109.3
C01U C01Y H01Y 119.5
C020 C01Y C01U 120.9(4)
C020 C01Y H01Y 119.5
P0B C01Z H01Z 107.1
C01D C01Z P0B 114.4(3)
C01D C01Z C01X 111.9(4)
C01D C01Z H01Z 107.1
C01X C01Z P0B 108.7(3)
C01X C01Z H01Z 107.1
C01W C020 C01Y 119.9(4)
C01W C020 H020 120.1
C01Y C020 H020 120.1
H02A C021 H02B 107.9
C02Q C021 H02A 109.3
C02Q C021 H02B 109.3
C043 C021 H02A 109.3
C043 C021 H02B 109.3
C043 C021 C02Q 111.8(4)
O00Q C022 C028 115.5(4)
O00Q C022 C03G 123.8(4)
C03G C022 C028 120.7(4)
C00W C023 H023 119.1
C01Q C023 C00W 121.8(4)
C01Q C023 H023 119.1
C01B C024 Pd01 97.5(3)
C01B C024 C01S 117.3(4)
C01S C024 Pd01 107.5(3)
C02N C024 Pd01 89.5(3)
C02N C024 C01B 117.3(4)
C02N C024 C01S 119.3(4)
C014 C025 H025 119.1
C01H C025 C014 121.8(4)
C01H C025 H025 119.1
H02C C026 H02D 108.1
C027 C026 H02C 109.5
C027 C026 H02D 109.5
C036 C026 H02C 109.5
C036 C026 H02D 109.5
C036 C026 C027 110.9(4)
P0A C027 H027 106.9
C026 C027 P0A 114.2(3)
C026 C027 H027 106.9
C032 C027 P0A 111.6(3)
C032 C027 C026 110.0(4)
C032 C027 H027 106.9
C01K C028 C022 116.7(4)
C01K C028 C02G 120.0(4)
C022 C028 C02G 122.9(4)
H02E C029 H02F 108.0
C02A C029 H02E 109.4
C02A C029 H02F 109.4
C03B C029 H02E 109.4
C03B C029 H02F 109.4
C03B C029 C02A 111.3(4)
P0C C02A H02G 106.8
C029 C02A P0C 110.0(3)
C029 C02A H02G 106.8
C02I C02A P0C 114.1(3)
C02I C02A C029 111.8(4)
C02I C02A H02G 106.8
C016 C02B C01J 120.9(5)
C016 C02B C041 117.2(4)
C041 C02B C01J 120.9(4)
C00Z C02C H02H 119.2
C01R C02C C00Z 121.6(4)
C01R C02C H02H 119.2
C01M C02D H02I 120.7
C01M C02D C02X 118.5(4)
C02X C02D H02I 120.7
O00M C02E C01P 114.2(4)
O00M C02E C01T 125.0(4)
C01T C02E C01P 120.8(4)
O00M C02F H02J 109.5
O00M C02F C04B 105.1(4)
O00M C02F C04E 110.1(4)
C04B C02F H02J 109.5
C04E C02F H02J 109.5
C04E C02F C04B 112.9(5)
C02S C02G C028 115.1(4)
C02S C02G C02Y 119.0(4)
C02Y C02G C028 125.7(4)
C01T C02H H02K 118.6
C01V C02H C01T 122.9(4)
C01V C02H H02K 118.6
C02A C02I H02L 109.4
C02A C02I H02M 109.4
C02A C02I C03A 111.0(4)
H02L C02I H02M 108.0
C03A C02I H02L 109.4
C03A C02I H02M 109.4
C01B C02J H02N 120.8
C03L C02J C01B 118.4(5)
C03L C02J H02N 120.8
H02O C02K H02P 109.5
H02O C02K H02Q 109.5
H02P C02K H02Q 109.5
C03F C02K H02O 109.5
C03F C02K H02P 109.5
C03F C02K H02Q 109.5
C01G C02L H02R 109.9
C01G C02L H02S 109.9
C01G C02L C03W 109.1(4)
H02R C02L H02S 108.3
C03W C02L H02R 109.9
C03W C02L H02S 109.9
C01C C02M H02T 109.5
C01C C02M H02U 109.5
H02T C02M H02U 108.1
C03T C02M C01C 110.7(4)
C03T C02M H02T 109.5
C03T C02M H02U 109.5
O00R C02N C024 113.9(4)
O00R C02N C03E 125.4(5)
C03E C02N C024 120.6(5)
C012 C02O H02V 120.0
C03D C02O C012 120.0(4)
C03D C02O H02V 120.0
C01D C02P H02W 109.3
C01D C02P H02X 109.3
H02W C02P H02X 108.0
C02Z C02P C01D 111.4(4)
C02Z C02P H02W 109.3
C02Z C02P H02X 109.3
C021 C02Q H02Y 109.6
C021 C02Q H 109.6
C021 C02Q C02U 110.1(4)
H02Y C02Q H 108.2
C02U C02Q H02Y 109.6
C02U C02Q H 109.6
C016 C02R H02Z 121.2
C03P C02R C016 117.6(5)
C03P C02R H02Z 121.2
C02G C02S H02 118.8
C03D C02S C02G 122.4(4)
C03D C02S H02 118.8
C02W C02T H0AA 119.6
C046 C02T H0AA 119.6
C046 C02T C02W 120.8(5)
P09 C02U H1AA 107.1
C01A C02U P09 112.4(3)
C01A C02U C02Q 109.5(4)
C01A C02U H1AA 107.1
C02Q C02U P09 113.3(3)
C02Q C02U H1AA 107.1
H2AA C02V HA 108.1
C030 C02V H2AA 109.5
C030 C02V HA 109.5
C030 C02V C031 110.6(4)
C031 C02V H2AA 109.5
C031 C02V HA 109.5
C01S C02W P0C 118.9(3)
C01S C02W C02T 118.8(4)
C02T C02W P0C 122.3(4)
C01E C02X H3AA 119.9
C02D C02X C01E 120.2(4)
C02D C02X H3AA 119.9
C012 C02Y P09 118.2(3)
C012 C02Y C02G 117.1(4)
C02G C02Y P09 124.7(3)
C017 C02Z C02P 110.8(4)
C017 C02Z H4AA 109.5
C017 C02Z HB 109.5
C02P C02Z H4AA 109.5
C02P C02Z HB 109.5
H4AA C02Z HB 108.1
C02V C030 H03A 109.3
C02V C030 H03B 109.3
H03A C030 H03B 107.9
C03H C030 C02V 111.7(4)
C03H C030 H03A 109.3
C03H C030 H03B 109.3
C010 C031 C02V 110.3(4)
C010 C031 H03C 109.6
C010 C031 H03D 109.6
C02V C031 H03C 109.6
C02V C031 H03D 109.6
H03C C031 H03D 108.1
C027 C032 H03E 109.7
C027 C032 H03F 109.7
H03E C032 H03F 108.2
C035 C032 C027 109.8(4)
C035 C032 H03E 109.7
C035 C032 H03F 109.7
C01S C033 H033 119.5
C03X C033 C01S 121.0(5)
C03X C033 H033 119.5
P0A C034 H034 107.4
C039 C034 P0A 113.8(3)
C039 C034 H034 107.4
C039 C034 C03U 109.4(4)
C03U C034 P0A 111.2(3)
C03U C034 H034 107.4
C032 C035 H03G 109.4
C032 C035 H03H 109.4
H03G C035 H03H 108.0
C03V C035 C032 111.0(5)
C03V C035 H03G 109.4
C03V C035 H03H 109.4
C026 C036 H03I 109.3
C026 C036 H03J 109.3
H03I C036 H03J 107.9
C03V C036 C026 111.7(4)
C03V C036 H03I 109.3
C03V C036 H03J 109.3
C01N C037 H037 119.2
C01W C037 C01N 121.6(4)
C01W C037 H037 119.2
C01O C038 H038 119.4
C01O C038 C03G 121.3(5)
C03G C038 H038 119.4
C034 C039 H03K 109.3
C034 C039 H03L 109.3
H03K C039 H03L 108.0
C04I C039 C034 111.5(4)
C04I C039 H03K 109.3
C04I C039 H03L 109.3
C02I C03A H03M 109.3
C02I C03A H03N 109.3
H03M C03A H03N 107.9
C03N C03A C02I 111.8(4)
C03N C03A H03M 109.3
C03N C03A H03N 109.3
C029 C03B H03O 109.3
C029 C03B H03P 109.3
H03O C03B H03P 107.9
C03N C03B C029 111.7(4)
C03N C03B H03O 109.3
C03N C03B H03P 109.3
C018 C03C H03Q 109.3
C018 C03C H03R 109.3
C018 C03C C03O 111.5(4)
H03Q C03C H03R 108.0
C03O C03C H03Q 109.3
C03O C03C H03R 109.3
C02O C03D C02S 119.2(4)
C02O C03D H03S 120.4
C02S C03D H03S 120.4
C02N C03E H03T 120.1
C03L C03E C02N 119.7(5)
C03L C03E H03T 120.1
O00J C03F C02K 104.9(4)
O00J C03F H03U 109.5
O00J C03F C03R 110.3(4)
C02K C03F H03U 109.5
C02K C03F C03R 112.8(4)
C03R C03F H03U 109.5
C022 C03G C038 119.7(5)
C022 C03G H03V 120.2
C038 C03G H03V 120.2
C015 C03H H03W 109.4
C015 C03H H03X 109.4
C030 C03H C015 111.1(4)
C030 C03H H03W 109.4
C030 C03H H03X 109.4
H03W C03H H03X 108.0
O00Q C03I H03Y 109.3
O00Q C03I C04C 106.7(5)
O00Q C03I C04K 109.2(5)
C04C C03I H03Y 109.3
C04C C03I C04K 113.0(6)
C04K C03I H03Y 109.3
O00R C03J H03Z 109.6
O00R C03J C040 110.3(4)
O00R C03J C04G 104.8(4)
C040 C03J H03Z 109.6
C04G C03J H03Z 109.6
C04G C03J C040 112.8(5)
C01C C03K H03 109.5
C01C C03K HC 109.5
H03 C03K HC 108.1
C03Y C03K C01C 110.9(4)
C03Y C03K H03 109.5
C03Y C03K HC 109.5
C02J C03L H5AA 118.9
C03E C03L C02J 122.2(5)
C03E C03L H5AA 118.9
C01A C03M H6AA 109.5
C01A C03M HD 109.5
H6AA C03M HD 108.1
C043 C03M C01A 110.8(4)
C043 C03M H6AA 109.5
C043 C03M HD 109.5
C03A C03N H7AA 109.4
C03A C03N HE 109.4
C03B C03N C03A 111.2(4)
C03B C03N H7AA 109.4
C03B C03N HE 109.4
H7AA C03N HE 108.0
C03C C03O H8AA 109.3
C03C C03O HF 109.3
H8AA C03O HF 107.9
C03W C03O C03C 111.7(4)
C03W C03O H8AA 109.3
C03W C03O HF 109.3
C02R C03P H9AA 119.5
C047 C03P C02R 121.0(5)
C047 C03P H9AA 119.5
O00L C03Q H0BA 109.7
O00L C03Q C03Z 111.0(4)
O00L C03Q C04J 103.6(4)
C03Z C03Q H0BA 109.7
C03Z C03Q C04J 112.9(5)
C04J C03Q H0BA 109.7
C03F C03R H1BA 109.5
C03F C03R HG 109.5
C03F C03R HH 109.5
H1BA C03R HG 109.5
H1BA C03R HH 109.5
HG C03R HH 109.5
O00O C03S H2BA 109.6
O00O C03S C045 104.7(5)
O00O C03S C04D 110.7(4)
C045 C03S H2BA 109.6
C045 C03S C04D 112.4(5)
C04D C03S H2BA 109.6
C02M C03T H3BA 109.3
C02M C03T HI 109.3
C02M C03T C048 111.7(4)
H3BA C03T HI 107.9
C048 C03T H3BA 109.3
C048 C03T HI 109.3
C034 C03U H4BA 109.4
C034 C03U HJ 109.4
H4BA C03U HJ 108.0
C042 C03U C034 111.2(5)
C042 C03U H4BA 109.4
C042 C03U HJ 109.4
C035 C03V C036 111.6(5)
C035 C03V H5BA 109.3
C035 C03V HK 109.3
C036 C03V H5BA 109.3
C036 C03V HK 109.3
H5BA C03V HK 108.0
C02L C03W H6BA 109.5
C02L C03W HL 109.5
C03O C03W C02L 110.6(4)
C03O C03W H6BA 109.5
C03O C03W HL 109.5
H6BA C03W HL 108.1
C033 C03X H7BA 120.1
C046 C03X C033 119.7(5)
C046 C03X H7BA 120.1
C03K C03Y H8BA 109.4
C03K C03Y HM 109.4
C03K C03Y C048 111.1(5)
H8BA C03Y HM 108.0
C048 C03Y H8BA 109.4
C048 C03Y HM 109.4
C03Q C03Z H9BA 109.5
C03Q C03Z HN 109.5
C03Q C03Z HO 109.5
H9BA C03Z HN 109.5
H9BA C03Z HO 109.5
HN C03Z HO 109.5
C03J C040 H04A 109.5
C03J C040 H04B 109.5
C03J C040 H04C 109.5
H04A C040 H04B 109.5
H04A C040 H04C 109.5
H04B C040 H04C 109.5
O00V C041 C02B 114.6(4)
O00V C041 C047 125.2(5)
C047 C041 C02B 120.1(5)
C03U C042 H04D 109.1
C03U C042 H04E 109.1
C03U C042 C04A 112.4(5)
H04D C042 H04E 107.9
C04A C042 H04D 109.1
C04A C042 H04E 109.1
C021 C043 C03M 111.0(4)
C021 C043 H04F 109.4
C021 C043 H04G 109.4
C03M C043 H04F 109.4
C03M C043 H04G 109.4
H04F C043 H04G 108.0
O00I C044 H044 109.9
O00I C044 C049 108.9(4)
O00I C044 C04H 104.7(4)
C049 C044 H044 109.9
C04H C044 H044 109.9
C04H C044 C049 113.3(5)
C03S C045 H04H 109.5
C03S C045 H04I 109.5
C03S C045 H04J 109.5
H04H C045 H04I 109.5
H04H C045 H04J 109.5
H04I C045 H04J 109.5
C02T C046 H046 119.9
C03X C046 C02T 120.2(5)
C03X C046 H046 119.9
C03P C047 C041 120.5(5)
C03P C047 H047 119.7
C041 C047 H047 119.7
C03T C048 H04K 109.4
C03T C048 H04L 109.4
C03Y C048 C03T 111.1(4)
C03Y C048 H04K 109.4
C03Y C048 H04L 109.4
H04K C048 H04L 108.0
C044 C049 H04M 109.5
C044 C049 H04N 109.5
C044 C049 H04O 109.5
H04M C049 H04N 109.5
H04M C049 H04O 109.5
H04N C049 H04O 109.5
C042 C04A H04P 109.6
C042 C04A H04Q 109.6
H04P C04A H04Q 108.1
C04I C04A C042 110.4(5)
C04I C04A H04P 109.6
C04I C04A H04Q 109.6
C02F C04B H04R 109.5
C02F C04B H04S 109.5
C02F C04B H04T 109.5
H04R C04B H04S 109.5
H04R C04B H04T 109.5
H04S C04B H04T 109.5
C03I C04C H04U 109.5
C03I C04C H04V 109.5
C03I C04C H04W 109.5
H04U C04C H04V 109.5
H04U C04C H04W 109.5
H04V C04C H04W 109.5
C03S C04D H04X 109.5
C03S C04D H04Y 109.5
C03S C04D HP 109.5
H04X C04D H04Y 109.5
H04X C04D HP 109.5
H04Y C04D HP 109.5
C02F C04E H04Z 109.5
C02F C04E HQ 109.5
C02F C04E HR 109.5
H04Z C04E HQ 109.5
H04Z C04E HR 109.5
HQ C04E HR 109.5
O00V C04F H04 105.8
O00V C04F HS 104.7
O00V C04F C1 104.4(6)
O00V C04F C2A 100.3(8)
C1 C04F H04 105.8
C2 C04F O00V 112.3(9)
C2 C04F H04 105.8
C2 C04F C1 121.5(10)
C2A C04F HS 104.7
C1A C04F O00V 125.3(16)
C1A C04F HS 104.7
C1A C04F C2A 115.2(16)
C03J C04G H0CA 109.5
C03J C04G HT 109.5
C03J C04G HU 109.5
H0CA C04G HT 109.5
H0CA C04G HU 109.5
HT C04G HU 109.5
C044 C04H H1CA 109.5
C044 C04H HV 109.5
C044 C04H HW 109.5
H1CA C04H HV 109.5
H1CA C04H HW 109.5
HV C04H HW 109.5
C039 C04I H2CA 109.2
C039 C04I HX 109.2
C04A C04I C039 112.2(6)
C04A C04I H2CA 109.2
C04A C04I HX 109.2
H2CA C04I HX 107.9
C03Q C04J H3CA 109.5
C03Q C04J HY 109.5
C03Q C04J HZ 109.5
H3CA C04J HY 109.5
H3CA C04J HZ 109.5
HY C04J HZ 109.5
C03I C04K H4CA 109.5
C03I C04K H6CA 109.5
C03I C04K H7CA 109.5
H4CA C04K H6CA 109.5
H4CA C04K H7CA 109.5
H6CA C04K H7CA 109.5
Cl0E C04Q H5CA 109.0
Cl0E C04Q H8CA 109.0
Cl0E C04Q Cl00 113.0(4)
H5CA C04Q H8CA 107.8
Cl00 C04Q H5CA 109.0
Cl00 C04Q H8CA 109.0
Cl4 C4 Cl5 112.5(11)
Cl4 C4 H4A 109.1
Cl4 C4 H4B 109.1
Cl5 C4 H4A 109.1
Cl5 C4 H4B 109.1
H4A C4 H4B 107.8
Cl0A C5 Cl1A 112.6(10)
Cl0A C5 H5A 109.1
Cl0A C5 H5B 109.1
Cl1A C5 H5A 109.1
Cl1A C5 H5B 109.1
H5A C5 H5B 107.8
C04F C1 H1A 109.5
C04F C1 H1B 109.5
C04F C1 H1C 109.5
H1A C1 H1B 109.5
H1A C1 H1C 109.5
H1B C1 H1C 109.5
C04F C2 H2A 109.5
C04F C2 H2B 109.5
C04F C2 H2C 109.5
H2A C2 H2B 109.5
H2A C2 H2C 109.5
H2B C2 H2C 109.5
C04F C2A H2AB 109.5
C04F C2A H2AC 109.5
C04F C2A H2AD 109.5
H2AB C2A H2AC 109.5
H2AB C2A H2AD 109.5
H2AC C2A H2AD 109.5
C04F C1A H1AB 109.5
C04F C1A H1AC 109.5
C04F C1A H1AD 109.5
H1AB C1A H1AC 109.5
H1AB C1A H1AD 109.5
H1AC C1A H1AD 109.5
Cl5A C0AA H0AB 110.0
Cl5A C0AA H0AC 110.0
Cl5A C0AA Cl4A 108.5(6)
H0AB C0AA H0AC 108.4
Cl4A C0AA H0AB 110.0
Cl4A C0AA H0AC 110.0
Cl1 C1AA H1AE 109.9
Cl1 C1AA H1AF 109.9
Cl1 C1AA H1AG 110.0
Cl1 C1AA H1AH 110.0
Cl1 C1AA H1AI 108.6
Cl1 C1AA H1AJ 108.6
Cl1 C1AA Cl2B 108.4(4)
H1AE C1AA H1AF 108.3
H1AG C1AA H1AH 108.4
H1AI C1AA H1AJ 107.6
Cl2A C1AA Cl1 108.7(4)
Cl2A C1AA H1AE 109.9
Cl2A C1AA H1AF 109.9
Cl2B C1AA H1AG 110.0
Cl2B C1AA H1AH 110.0
Cl9 C1AA Cl1 114.7(7)
Cl9 C1AA H1AI 108.6
Cl9 C1AA H1AJ 108.6
Cl3A C3 H3A 108.8
Cl3A C3 H3B 108.8
Cl2 C3 Cl3A 113.9(7)
Cl2 C3 H3A 108.8
Cl2 C3 H3B 108.8
H3A C3 H3B 107.7
Cl3B C3A H3AB 110.3
Cl3B C3A H3AC 110.3
Cl3B C3A Cl6A 107(2)
H3AB C3A H3AC 108.5
Cl6A C3A H3AB 110.3
Cl6A C3A H3AC 110.3

loop_
_geom_bond_atom_site_label_1
_geom_bond_atom_site_label_2
_geom_bond_distance
Pd01 Br05 2.4702(5)
Pd01 P0C 2.2599(10)
Pd01 C01F 2.011(4)
Pd01 C024 2.517(4)
Pd02 Br07 2.4812(5)
Pd02 P0A 2.2852(10)
Pd02 O00I 2.224(3)
Pd02 C01H 1.982(4)
Pd03 Br06 2.4818(5)
Pd03 P0B 2.2624(10)
Pd03 C014 2.010(4)
Pd03 C01P 2.525(4)
Pd04 Br08 2.4779(6)
Pd04 P09 2.2747(10)
Pd04 O00L 2.208(3)
Pd04 C013 1.977(4)
P09 C015 1.839(4)
P09 C02U 1.855(4)
P09 C02Y 1.858(4)
P0A C019 1.852(4)
P0A C027 1.840(5)
P0A C034 1.837(5)
P0B C01G 1.844(4)
P0B C01U 1.826(4)
P0B C01Z 1.847(4)
P0C C01C 1.836(5)
P0C C02A 1.840(5)
P0C C02W 1.823(5)
Cl0E C04Q 1.737(9)
O00I C016 1.389(6)
O00I C044 1.463(6)
O00J C01L 1.364(5)
O00J C03F 1.449(5)
O00L C01K 1.406(5)
O00L C03Q 1.470(5)
O00M C02E 1.351(5)
O00M C02F 1.452(5)
O00O C01B 1.352(6)
O00O C03S 1.452(6)
O00Q C022 1.374(6)
O00Q C03I 1.454(6)
O00R C02N 1.357(6)
O00R C03J 1.439(6)
C00S C00U 1.431(6)
C00S C00Y 1.425(5)
C00S C00Z 1.429(5)
C00U C00W 1.431(5)
C00U C00X 1.421(5)
O00V C041 1.369(7)
O00V C04F 1.440(7)
C00W C014 1.403(6)
C00W C023 1.432(5)
C00X C01H 1.408(6)
C00X C01R 1.434(6)
C00Y C01F 1.406(5)
C00Y C01Q 1.435(5)
C00Z C013 1.422(6)
C00Z C02C 1.427(6)
C010 H01A 0.9700
C010 H01B 0.9700
C010 C015 1.530(6)
C010 C031 1.521(6)
C012 H012 0.9300
C012 C02O 1.392(6)
C012 C02Y 1.412(6)
C013 C01I 1.388(6)
C014 C025 1.395(6)
C015 H015 0.9800
C015 C03H 1.532(6)
C016 C02B 1.388(7)
C016 C02R 1.387(7)
C017 H01C 0.9700
C017 H01D 0.9700
C017 C01X 1.514(6)
C017 C02Z 1.507(7)
C018 H01E 0.9700
C018 H01F 0.9700
C018 C01G 1.542(6)
C018 C03C 1.519(6)
C019 C01E 1.414(6)
C019 C01J 1.416(6)
C01A H01G 0.9700
C01A H01H 0.9700
C01A C02U 1.539(6)
C01A C03M 1.534(6)
C01B C024 1.420(6)
C01B C02J 1.392(7)
C01C H01I 0.9800
C01C C02M 1.535(6)
C01C C03K 1.534(6)
C01D H01J 0.9700
C01D H01K 0.9700
C01D C01Z 1.529(6)
C01D C02P 1.539(6)
C01E H01L 0.9300
C01E C02X 1.381(6)
C01F C01I 1.388(6)
C01G H01M 0.9800
C01G C02L 1.527(6)
C01H C025 1.386(6)
C01I H01N 0.9300
C01J C01M 1.398(6)
C01J C02B 1.490(6)
C01K C01O 1.376(6)
C01K C028 1.389(6)
C01L C01P 1.414(6)
C01L C01V 1.386(6)
C01M H01O 0.9300
C01M C02D 1.374(7)
C01N C01P 1.496(6)
C01N C01U 1.405(6)
C01N C037 1.397(6)
C01O H01P 0.9300
C01O C038 1.386(7)
C01P C02E 1.421(6)
C01Q H01Q 0.9300
C01Q C023 1.352(6)
C01R H01R 0.9300
C01R C02C 1.351(6)
C01S C024 1.490(6)
C01S C02W 1.389(7)
C01S C033 1.400(6)
C01T H01T 0.9300
C01T C02E 1.394(6)
C01T C02H 1.388(7)
C01U C01Y 1.395(6)
C01V H01V 0.9300
C01V C02H 1.376(6)
C01W H01W 0.9300
C01W C020 1.372(7)
C01W C037 1.387(7)
C01X H01S 0.9700
C01X H01U 0.9700
C01X C01Z 1.543(6)
C01Y H01Y 0.9300
C01Y C020 1.393(7)
C01Z H01Z 0.9800
C020 H020 0.9300
C021 H02A 0.9700
C021 H02B 0.9700
C021 C02Q 1.536(6)
C021 C043 1.511(7)
C022 C028 1.404(7)
C022 C03G 1.386(7)
C023 H023 0.9300
C024 C02N 1.413(7)
C025 H025 0.9300
C026 H02C 0.9700
C026 H02D 0.9700
C026 C027 1.548(6)
C026 C036 1.524(7)
C027 H027 0.9800
C027 C032 1.537(6)
C028 C02G 1.499(6)
C029 H02E 0.9700
C029 H02F 0.9700
C029 C02A 1.540(6)
C029 C03B 1.528(6)
C02A H02G 0.9800
C02A C02I 1.530(6)
C02B C041 1.399(7)
C02C H02H 0.9300
C02D H02I 0.9300
C02D C02X 1.380(7)
C02F H02J 0.9800
C02F C04B 1.518(8)
C02F C04E 1.503(7)
C02G C02S 1.407(6)
C02G C02Y 1.420(6)
C02H H02K 0.9300
C02I H02L 0.9700
C02I H02M 0.9700
C02I C03A 1.534(6)
C02J H02N 0.9300
C02J C03L 1.387(8)
C02K H02O 0.9600
C02K H02P 0.9600
C02K H02Q 0.9600
C02K C03F 1.502(6)
C02L H02R 0.9700
C02L H02S 0.9700
C02L C03W 1.537(7)
C02M H02T 0.9700
C02M H02U 0.9700
C02M C03T 1.523(7)
C02N C03E 1.401(7)
C02O H02V 0.9300
C02O C03D 1.376(7)
C02P H02W 0.9700
C02P H02X 0.9700
C02P C02Z 1.525(7)
C02Q H02Y 0.9700
C02Q H 0.9700
C02Q C02U 1.544(6)
C02R H02Z 0.9300
C02R C03P 1.381(8)
C02S H02 0.9300
C02S C03D 1.379(7)
C02T H0AA 0.9300
C02T C02W 1.409(6)
C02T C046 1.381(7)
C02U H1AA 0.9800
C02V H2AA 0.9700
C02V HA 0.9700
C02V C030 1.532(7)
C02V C031 1.534(6)
C02X H3AA 0.9300
C02Z H4AA 0.9700
C02Z HB 0.9700
C030 H03A 0.9700
C030 H03B 0.9700
C030 C03H 1.522(6)
C031 H03C 0.9700
C031 H03D 0.9700
C032 H03E 0.9700
C032 H03F 0.9700
C032 C035 1.534(7)
C033 H033 0.9300
C033 C03X 1.384(7)
C034 H034 0.9800
C034 C039 1.539(6)
C034 C03U 1.543(7)
C035 H03G 0.9700
C035 H03H 0.9700
C035 C03V 1.513(9)
C036 H03I 0.9700
C036 H03J 0.9700
C036 C03V 1.514(8)
C037 H037 0.9300
C038 H038 0.9300
C038 C03G 1.392(7)
C039 H03K 0.9700
C039 H03L 0.9700
C039 C04I 1.521(7)
C03A H03M 0.9700
C03A H03N 0.9700
C03A C03N 1.528(7)
C03B H03O 0.9700
C03B H03P 0.9700
C03B C03N 1.509(8)
C03C H03Q 0.9700
C03C H03R 0.9700
C03C C03O 1.530(7)
C03D H03S 0.9300
C03E H03T 0.9300
C03E C03L 1.368(8)
C03F H03U 0.9800
C03F C03R 1.514(7)
C03G H03V 0.9300
C03H H03W 0.9700
C03H H03X 0.9700
C03I H03Y 0.9800
C03I C04C 1.497(9)
C03I C04K 1.499(9)
C03J H03Z 0.9800
C03J C040 1.515(7)
C03J C04G 1.500(7)
C03K H03 0.9700
C03K HC 0.9700
C03K C03Y 1.518(7)
C03L H5AA 0.9300
C03M H6AA 0.9700
C03M HD 0.9700
C03M C043 1.516(7)
C03N H7AA 0.9700
C03N HE 0.9700
C03O H8AA 0.9700
C03O HF 0.9700
C03O C03W 1.522(8)
C03P H9AA 0.9300
C03P C047 1.377(9)
C03Q H0BA 0.9800
C03Q C03Z 1.501(8)
C03Q C04J 1.512(8)
C03R H1BA 0.9600
C03R HG 0.9600
C03R HH 0.9600
C03S H2BA 0.9800
C03S C045 1.512(9)
C03S C04D 1.518(8)
C03T H3BA 0.9700
C03T HI 0.9700
C03T C048 1.529(7)
C03U H4BA 0.9700
C03U HJ 0.9700
C03U C042 1.501(7)
C03V H5BA 0.9700
C03V HK 0.9700
C03W H6BA 0.9700
C03W HL 0.9700
C03X H7BA 0.9300
C03X C046 1.373(8)
C03Y H8BA 0.9700
C03Y HM 0.9700
C03Y C048 1.523(8)
C03Z H9BA 0.9600
C03Z HN 0.9600
C03Z HO 0.9600
C040 H04A 0.9600
C040 H04B 0.9600
C040 H04C 0.9600
C041 C047 1.395(8)
C042 H04D 0.9700
C042 H04E 0.9700
C042 C04A 1.523(10)
C043 H04F 0.9700
C043 H04G 0.9700
C044 H044 0.9800
C044 C049 1.528(7)
C044 C04H 1.505(9)
C045 H04H 0.9600
C045 H04I 0.9600
C045 H04J 0.9600
C046 H046 0.9300
C047 H047 0.9300
C048 H04K 0.9700
C048 H04L 0.9700
C049 H04M 0.9600
C049 H04N 0.9600
C049 H04O 0.9600
C04A H04P 0.9700
C04A H04Q 0.9700
C04A C04I 1.505(11)
C04B H04R 0.9600
C04B H04S 0.9600
C04B H04T 0.9600
C04C H04U 0.9600
C04C H04V 0.9600
C04C H04W 0.9600
C04D H04X 0.9600
C04D H04Y 0.9600
C04D HP 0.9600
C04E H04Z 0.9600
C04E HQ 0.9600
C04E HR 0.9600
C04F H04 0.9800
C04F HS 0.9800
C04F C1 1.504(12)
C04F C2 1.362(14)
C04F C2A 1.83(2)
C04F C1A 1.10(2)
C04G H0CA 0.9600
C04G HT 0.9600
C04G HU 0.9600
C04H H1CA 0.9600
C04H HV 0.9600
C04H HW 0.9600
C04I H2CA 0.9700
C04I HX 0.9700
C04J H3CA 0.9600
C04J HY 0.9600
C04J HZ 0.9600
C04K H4CA 0.9600
C04K H6CA 0.9600
C04K H7CA 0.9600
C04Q H5CA 0.9700
C04Q H8CA 0.9700
C04Q Cl00 1.7832
Cl4 C4 1.74(2)
Cl5 C4 1.754(18)
C4 H4A 0.9700
C4 H4B 0.9700
Cl0A C5 1.71(2)
Cl1A C5 1.78(2)
C5 H5A 0.9700
C5 H5B 0.9700
C1 H1A 0.9600
C1 H1B 0.9600
C1 H1C 0.9600
C2 H2A 0.9600
C2 H2B 0.9600
C2 H2C 0.9600
C2A H2AB 0.9600
C2A H2AC 0.9600
C2A H2AD 0.9600
C1A H1AB 0.9600
C1A H1AC 0.9600
C1A H1AD 0.9600
Cl5A C0AA 1.753(11)
C0AA H0AB 0.9700
C0AA H0AC 0.9700
C0AA Cl4A 1.765(9)
Cl1 C1AA 1.774(7)
C1AA H1AE 0.9700
C1AA H1AF 0.9700
C1AA H1AG 0.9700
C1AA H1AH 0.9700
C1AA H1AI 0.9700
C1AA H1AJ 0.9700
C1AA Cl2A 1.742(11)
C1AA Cl2B 1.858(9)
C1AA Cl9 1.668(16)
Cl3A C3 1.743(11)
Cl2 C3 1.736(11)
C3 H3A 0.9700
C3 H3B 0.9700
Cl3B C3A 1.737(19)
C3A H3AB 0.9700
C3A H3AC 0.9700
C3A Cl6A 1.751(19)
